data_7018408
loop_
_publ_author_name
'Sun, Hongsui'
'Ritch, Jamie S.'
'Hayes, Paul G.'

_publ_section_title
;
 Ring-opening polymerisation of rac-lactide mediated by cationic zinc
 complexes featuring P-stereogenic bisphosphinimine ligands.
;
_journal_issue 13
_journal_name_full 'Dalton transactions (Cambridge, England : 2003)'
_journal_page_first 3701
_journal_page_last 3713
_journal_paper_doi 10.1039/c2dt11954d
_journal_volume 41
_journal_year 2012
_chemical_formula_sum 'C82 H69 B F24 N2 O P2'
_chemical_formula_weight 1627.14
_chemical_name_systematic
;
?
;
_space_group_IT_number 14
_symmetry_cell_setting monoclinic
_symmetry_space_group_name_Hall '-P 2yn'
_symmetry_space_group_name_H-M 'P 1 21/n 1'
_atom_sites_solution_hydrogens geom
_atom_sites_solution_primary direct
_atom_sites_solution_secondary difmap
_audit_creation_method SHELXL-97
_cell_angle_alpha 90.00
_cell_angle_beta 103.7470(10)
_cell_angle_gamma 90.00
_cell_formula_units_Z 8
_cell_length_a 25.9495(19)
_cell_length_b 15.9645(12)
_cell_length_c 39.031(3)
_cell_measurement_reflns_used 9223
_cell_measurement_temperature 173(2)
_cell_measurement_theta_max 27.19
_cell_measurement_theta_min 2.35
_cell_volume 15706(2)
_computing_cell_refinement 'Bruker SMART'
_computing_data_collection 'Bruker SMART'
_computing_data_reduction 'Bruker SAINT'
_computing_molecular_graphics 'Bruker SHELXTL'
_computing_publication_material 'Bruker SHELXTL'
_computing_structure_refinement 'SHELXL-97 (Sheldrick, 1997)'
_computing_structure_solution 'SHELXS-97 (Sheldrick, 1990)'
_diffrn_ambient_temperature 173(2)
_diffrn_measured_fraction_theta_full 1.000
_diffrn_measured_fraction_theta_max 0.999
_diffrn_measurement_device_type 'CCD area detector'
_diffrn_measurement_method 'phi and omega scans'
_diffrn_radiation_monochromator graphite
_diffrn_radiation_source 'fine-focus sealed tube'
_diffrn_radiation_type MoK\a
_diffrn_radiation_wavelength 0.71073
_diffrn_reflns_av_R_equivalents 0.0696
_diffrn_reflns_av_sigmaI/netI 0.0645
_diffrn_reflns_limit_h_max 33
_diffrn_reflns_limit_h_min -33
_diffrn_reflns_limit_k_max 20
_diffrn_reflns_limit_k_min -20
_diffrn_reflns_limit_l_max 50
_diffrn_reflns_limit_l_min -50
_diffrn_reflns_number 226190
_diffrn_reflns_theta_full 25.00
_diffrn_reflns_theta_max 27.50
_diffrn_reflns_theta_min 1.54
_exptl_absorpt_coefficient_mu 0.159
_exptl_absorpt_correction_T_max 0.9686
_exptl_absorpt_correction_T_min 0.9405
_exptl_absorpt_correction_type multi-scan
_exptl_absorpt_process_details 'SADABS (Bruker, 2008)'
_exptl_crystal_colour colorless
_exptl_crystal_density_diffrn 1.376
_exptl_crystal_density_method 'not measured'
_exptl_crystal_description block
_exptl_crystal_F_000 6672
_exptl_crystal_size_max 0.39
_exptl_crystal_size_mid 0.28
_exptl_crystal_size_min 0.20
_refine_diff_density_max 0.620
_refine_diff_density_min -0.472
_refine_diff_density_rms 0.049
_refine_ls_extinction_method none
_refine_ls_goodness_of_fit_ref 0.972
_refine_ls_hydrogen_treatment mixed
_refine_ls_matrix_type full
_refine_ls_number_parameters 2239
_refine_ls_number_reflns 36047
_refine_ls_number_restraints 0
_refine_ls_restrained_S_all 0.972
_refine_ls_R_factor_all 0.1084
_refine_ls_R_factor_gt 0.0563
_refine_ls_shift/su_max 0.031
_refine_ls_shift/su_mean 0.002
_refine_ls_structure_factor_coef Fsqd
_refine_ls_weighting_details 'calc w=1/[\s^2^(Fo^2^)+(0.0880P)^2^+0.0000P] where P=(Fo^2^+2Fc^2^)/3'
_refine_ls_weighting_scheme calc
_refine_ls_wR_factor_gt 0.1484
_refine_ls_wR_factor_ref 0.1685
_reflns_number_gt 19781
_reflns_number_total 36047
_reflns_threshold_expression >2sigma(I)
_cod_data_source_file c2dt11954d.txt
_cod_data_source_block ph10045_0m
_cod_depositor_comments
;
The following automatic conversions were performed:

'_symmetry_cell_setting' value 'Monoclinic' changed to 'monoclinic'
according to /home/saulius/struct/CIF-dictionaries/cif_core.dic
dictionary named 'cif_core.dic' version 2.4.1 from 2010-06-29.

Automatic conversion script
Id: cif_fix_values 1715 2011-07-08 13:25:40Z adriana 
;
_cod_original_sg_symbol_H-M P2(1)/n
_cod_database_code 7018408

loop_
_symmetry_equiv_pos_as_xyz
'x, y, z'
'-x+1/2, y+1/2, -z+1/2'
'-x, -y, -z'
'x-1/2, -y-1/2, z-1/2'

loop_
_atom_site_label
_atom_site_type_symbol
_atom_site_fract_x
_atom_site_fract_y
_atom_site_fract_z
_atom_site_U_iso_or_equiv
_atom_site_adp_type
_atom_site_occupancy
_atom_site_symmetry_multiplicity
_atom_site_calc_flag
_atom_site_refinement_flags
_atom_site_disorder_assembly
_atom_site_disorder_group
P1 P 0.69950(3) 0.70872(4) 0.176371(17) 0.03523(15) Uani 1 1 d . . .
P2 P 0.75137(3) 0.83004(4) 0.055893(17) 0.03381(15) Uani 1 1 d . . .
O1 O 0.74981(6) 0.83801(9) 0.13528(4) 0.0330(4) Uani 1 1 d . . .
N1 N 0.73512(8) 0.66425(12) 0.15248(6) 0.0357(5) Uani 1 1 d . . .
H1N1 H 0.7403(10) 0.6931(16) 0.1364(7) 0.043 Uiso 1 1 d . . .
N2 N 0.69449(7) 0.80410(12) 0.05707(5) 0.0337(5) Uani 1 1 d . . .
C1 C 0.73004(10) 0.80725(15) 0.19201(6) 0.0371(6) Uani 1 1 d . . .
C2 C 0.73689(11) 0.83575(17) 0.22663(7) 0.0471(7) Uani 1 1 d . . .
H2 H 0.7219 0.8047 0.2426 0.057 Uiso 1 1 calc R . .
C3 C 0.76512(12) 0.90847(19) 0.23817(8) 0.0539(8) Uani 1 1 d . . .
H3 H 0.7691 0.9261 0.2619 0.065 Uiso 1 1 calc R . .
C4 C 0.78748(11) 0.95558(17) 0.21574(7) 0.0488(7) Uani 1 1 d . . .
H4 H 0.8072 1.0047 0.2240 0.059 Uiso 1 1 calc R . .
C5 C 0.78076(9) 0.93022(15) 0.18081(7) 0.0372(6) Uani 1 1 d . . .
C6 C 0.75233(9) 0.85678(15) 0.17012(6) 0.0343(6) Uani 1 1 d . . .
C7 C 0.79639(9) 0.96010(15) 0.14968(7) 0.0381(6) Uani 1 1 d . . .
C8 C 0.82410(10) 1.02964(16) 0.14167(8) 0.0486(7) Uani 1 1 d . . .
H8 H 0.8383 1.0703 0.1592 0.058 Uiso 1 1 calc R . .
C9 C 0.83024(11) 1.03756(17) 0.10804(9) 0.0536(8) Uani 1 1 d . . .
H9 H 0.8491 1.0844 0.1023 0.064 Uiso 1 1 calc R . .
C10 C 0.80968(10) 0.97916(15) 0.08201(8) 0.0446(7) Uani 1 1 d . . .
H10 H 0.8146 0.9879 0.0589 0.054 Uiso 1 1 calc R . .
C11 C 0.78196(9) 0.90779(14) 0.08843(7) 0.0359(6) Uani 1 1 d . . .
C12 C 0.77668(9) 0.90263(14) 0.12305(7) 0.0342(6) Uani 1 1 d . . .
C13 C 0.70128(12) 0.64418(18) 0.21389(7) 0.0529(7) Uani 1 1 d . . .
H13A H 0.6855 0.5896 0.2061 0.079 Uiso 1 1 calc R . .
H13B H 0.6811 0.6710 0.2292 0.079 Uiso 1 1 calc R . .
H13C H 0.7382 0.6364 0.2270 0.079 Uiso 1 1 calc R . .
C14 C 0.63349(9) 0.72388(14) 0.15148(7) 0.0350(6) Uani 1 1 d . . .
C15 C 0.59050(11) 0.70340(16) 0.16527(8) 0.0466(7) Uani 1 1 d . . .
H15 H 0.5961 0.6821 0.1886 0.056 Uiso 1 1 calc R . .
C16 C 0.53961(11) 0.71418(19) 0.14491(9) 0.0595(8) Uani 1 1 d . . .
H16 H 0.5101 0.7007 0.1543 0.071 Uiso 1 1 calc R . .
C17 C 0.53166(11) 0.74400(19) 0.11144(9) 0.0565(8) Uani 1 1 d . . .
H17 H 0.4965 0.7512 0.0976 0.068 Uiso 1 1 calc R . .
C18 C 0.57364(10) 0.76383(18) 0.09737(8) 0.0534(7) Uani 1 1 d . . .
H18 H 0.5675 0.7846 0.0739 0.064 Uiso 1 1 calc R . .
C19 C 0.62492(10) 0.75370(17) 0.11718(7) 0.0465(7) Uani 1 1 d . . .
H19 H 0.6541 0.7670 0.1074 0.056 Uiso 1 1 calc R . .
C20 C 0.76533(9) 0.58731(15) 0.16080(7) 0.0360(6) Uani 1 1 d . . .
C21 C 0.74105(10) 0.51218(16) 0.14808(7) 0.0432(6) Uani 1 1 d . . .
C22 C 0.77185(12) 0.43974(17) 0.15463(9) 0.0588(8) Uani 1 1 d . . .
H22 H 0.7564 0.3873 0.1465 0.071 Uiso 1 1 calc R . .
C23 C 0.82364(13) 0.44292(19) 0.17248(10) 0.0728(10) Uani 1 1 d . . .
H23 H 0.8442 0.3930 0.1762 0.087 Uiso 1 1 calc R . .
C24 C 0.84651(12) 0.51812(19) 0.18516(10) 0.0694(10) Uani 1 1 d . . .
H24 H 0.8827 0.5192 0.1978 0.083 Uiso 1 1 calc R . .
C25 C 0.81782(10) 0.59218(17) 0.17991(8) 0.0473(7) Uani 1 1 d . . .
C26 C 0.68354(11) 0.50735(18) 0.12694(9) 0.0598(9) Uani 1 1 d . . .
H26 H 0.6672 0.5638 0.1279 0.072 Uiso 1 1 calc R . .
C27 C 0.67848(15) 0.4861(4) 0.08939(10) 0.124(2) Uani 1 1 d . . .
H27A H 0.6902 0.4283 0.0875 0.186 Uiso 1 1 calc R . .
H27B H 0.7006 0.5242 0.0793 0.186 Uiso 1 1 calc R . .
H27C H 0.6413 0.4918 0.0765 0.186 Uiso 1 1 calc R . .
C28 C 0.65160(16) 0.4460(4) 0.14124(11) 0.151(3) Uani 1 1 d . . .
H28A H 0.6140 0.4534 0.1297 0.227 Uiso 1 1 calc R . .
H28B H 0.6569 0.4547 0.1667 0.227 Uiso 1 1 calc R . .
H28C H 0.6627 0.3891 0.1368 0.227 Uiso 1 1 calc R . .
C29 C 0.84373(11) 0.67442(18) 0.19408(8) 0.0551(8) Uani 1 1 d . . .
H29 H 0.8147 0.7151 0.1948 0.066 Uiso 1 1 calc R . .
C30 C 0.87571(17) 0.7101(2) 0.16987(10) 0.0953(13) Uani 1 1 d . . .
H30A H 0.9038 0.6705 0.1680 0.143 Uiso 1 1 calc R . .
H30B H 0.8917 0.7633 0.1795 0.143 Uiso 1 1 calc R . .
H30C H 0.8524 0.7196 0.1465 0.143 Uiso 1 1 calc R . .
C31 C 0.87901(16) 0.6678(3) 0.23147(9) 0.0909(12) Uani 1 1 d . . .
H31A H 0.8600 0.6377 0.2465 0.136 Uiso 1 1 calc R . .
H31B H 0.8881 0.7242 0.2410 0.136 Uiso 1 1 calc R . .
H31C H 0.9116 0.6374 0.2308 0.136 Uiso 1 1 calc R . .
C32 C 0.75955(12) 0.86819(18) 0.01407(7) 0.0500(7) Uani 1 1 d . . .
H32A H 0.7490 0.8245 -0.0039 0.075 Uiso 1 1 calc R . .
H32B H 0.7968 0.8830 0.0161 0.075 Uiso 1 1 calc R . .
H32C H 0.7373 0.9178 0.0072 0.075 Uiso 1 1 calc R . .
C33 C 0.79542(10) 0.74165(15) 0.06711(7) 0.0377(6) Uani 1 1 d . . .
C34 C 0.77595(11) 0.66331(16) 0.07305(7) 0.0422(6) Uani 1 1 d . . .
H34 H 0.7391 0.6561 0.0714 0.051 Uiso 1 1 calc R . .
C35 C 0.81007(12) 0.59538(17) 0.08141(8) 0.0512(7) Uani 1 1 d . . .
H35 H 0.7968 0.5423 0.0862 0.061 Uiso 1 1 calc R . .
C36 C 0.86334(12) 0.6052(2) 0.08268(9) 0.0621(9) Uani 1 1 d . . .
H36 H 0.8866 0.5585 0.0879 0.075 Uiso 1 1 calc R . .
C37 C 0.88288(13) 0.6820(2) 0.07647(10) 0.0684(10) Uani 1 1 d . . .
H37 H 0.9196 0.6884 0.0773 0.082 Uiso 1 1 calc R . .
C38 C 0.84950(11) 0.74954(18) 0.06904(9) 0.0573(8) Uani 1 1 d . . .
H38 H 0.8635 0.8027 0.0651 0.069 Uiso 1 1 calc R . .
C39 C 0.64517(9) 0.83060(15) 0.03553(6) 0.0337(5) Uani 1 1 d . . .
C40 C 0.62070(10) 0.90562(16) 0.04158(7) 0.0390(6) Uani 1 1 d . . .
C41 C 0.57073(11) 0.92390(18) 0.02153(8) 0.0505(7) Uani 1 1 d . . .
H41 H 0.5543 0.9749 0.0257 0.061 Uiso 1 1 calc R . .
C42 C 0.54404(12) 0.87075(19) -0.00419(8) 0.0579(8) Uani 1 1 d . . .
H42 H 0.5095 0.8845 -0.0175 0.069 Uiso 1 1 calc R . .
C43 C 0.56781(11) 0.79728(18) -0.01049(8) 0.0533(8) Uani 1 1 d . . .
H43 H 0.5495 0.7608 -0.0285 0.064 Uiso 1 1 calc R . .
C44 C 0.61808(10) 0.77526(15) 0.00898(7) 0.0397(6) Uani 1 1 d . . .
C45 C 0.64832(11) 0.96692(17) 0.06994(7) 0.0463(7) Uani 1 1 d . . .
H45 H 0.6781 0.9362 0.0860 0.056 Uiso 1 1 calc R . .
C46 C 0.61154(13) 0.9992(2) 0.09246(9) 0.0698(9) Uani 1 1 d . . .
H46A H 0.5843 1.0353 0.0781 0.105 Uiso 1 1 calc R . .
H46B H 0.6323 1.0312 0.1125 0.105 Uiso 1 1 calc R . .
H46C H 0.5946 0.9516 0.1012 0.105 Uiso 1 1 calc R . .
C47 C 0.67227(13) 1.03903(18) 0.05390(9) 0.0638(9) Uani 1 1 d . . .
H47A H 0.6964 1.0171 0.0402 0.096 Uiso 1 1 calc R . .
H47B H 0.6920 1.0754 0.0727 0.096 Uiso 1 1 calc R . .
H47C H 0.6439 1.0712 0.0384 0.096 Uiso 1 1 calc R . .
C48 C 0.64151(11) 0.69251(16) 0.00155(7) 0.0449(7) Uani 1 1 d . . .
H48 H 0.6795 0.6913 0.0149 0.054 Uiso 1 1 calc R . .
C49 C 0.63980(14) 0.6815(2) -0.03742(8) 0.0652(9) Uani 1 1 d . . .
H49A H 0.6029 0.6839 -0.0511 0.098 Uiso 1 1 calc R . .
H49B H 0.6552 0.6272 -0.0411 0.098 Uiso 1 1 calc R . .
H49C H 0.6602 0.7265 -0.0451 0.098 Uiso 1 1 calc R . .
C50 C 0.61284(14) 0.62094(19) 0.01486(9) 0.0729(10) Uani 1 1 d . . .
H50A H 0.6166 0.6270 0.0403 0.109 Uiso 1 1 calc R . .
H50B H 0.6283 0.5675 0.0101 0.109 Uiso 1 1 calc R . .
H50C H 0.5751 0.6222 0.0028 0.109 Uiso 1 1 calc R . .
P3 P 0.32329(2) 0.70659(4) 0.094667(19) 0.03843(16) Uani 1 1 d . . .
P4 P 0.14442(3) 0.69179(4) 0.147846(18) 0.03781(16) Uani 1 1 d . . .
O2 O 0.21554(6) 0.63116(9) 0.09987(4) 0.0347(4) Uani 1 1 d . . .
N3 N 0.32538(8) 0.70405(13) 0.13430(6) 0.0425(5) Uani 1 1 d . . .
N4 N 0.16524(8) 0.76943(13) 0.12771(6) 0.0382(5) Uani 1 1 d . . .
H2N4 H 0.1917(10) 0.7646(17) 0.1212(7) 0.046 Uiso 1 1 d . . .
C51 C 0.28656(10) 0.62178(15) 0.06860(7) 0.0372(6) Uani 1 1 d . . .
C52 C 0.30277(11) 0.57610(17) 0.04231(7) 0.0469(7) Uani 1 1 d . . .
H52 H 0.3342 0.5925 0.0357 0.056 Uiso 1 1 calc R . .
C53 C 0.27433(11) 0.50758(17) 0.02564(7) 0.0498(7) Uani 1 1 d . . .
H53 H 0.2865 0.4793 0.0076 0.060 Uiso 1 1 calc R . .
C54 C 0.22933(11) 0.47983(16) 0.03456(7) 0.0473(7) Uani 1 1 d . . .
H54 H 0.2109 0.4320 0.0234 0.057 Uiso 1 1 calc R . .
C55 C 0.21116(10) 0.52321(15) 0.06027(7) 0.0381(6) Uani 1 1 d . . .
C56 C 0.23947(9) 0.59334(14) 0.07553(6) 0.0341(5) Uani 1 1 d . . .
C57 C 0.16705(10) 0.51549(14) 0.07697(7) 0.0375(6) Uani 1 1 d . . .
C58 C 0.12507(11) 0.45989(17) 0.07519(7) 0.0496(7) Uani 1 1 d . . .
H58 H 0.1205 0.4131 0.0597 0.060 Uiso 1 1 calc R . .
C59 C 0.09029(12) 0.47420(19) 0.09639(8) 0.0566(8) Uani 1 1 d . . .
H59 H 0.0622 0.4356 0.0957 0.068 Uiso 1 1 calc R . .
C60 C 0.09500(11) 0.54282(18) 0.11851(7) 0.0502(7) Uani 1 1 d . . .
H60 H 0.0698 0.5511 0.1323 0.060 Uiso 1 1 calc R . .
C61 C 0.13645(9) 0.60040(15) 0.12087(6) 0.0370(6) Uani 1 1 d . . .
C62 C 0.17174(9) 0.58269(14) 0.10017(7) 0.0344(6) Uani 1 1 d . . .
C63 C 0.38606(10) 0.70756(18) 0.08314(9) 0.0547(8) Uani 1 1 d . . .
H63A H 0.4077 0.7538 0.0954 0.082 Uiso 1 1 calc R . .
H63B H 0.3805 0.7151 0.0576 0.082 Uiso 1 1 calc R . .
H63C H 0.4044 0.6544 0.0901 0.082 Uiso 1 1 calc R . .
C64 C 0.28744(9) 0.79855(15) 0.07532(7) 0.0374(6) Uani 1 1 d . . .
C65 C 0.27831(11) 0.81346(18) 0.03895(8) 0.0508(7) Uani 1 1 d . . .
H65 H 0.2906 0.7747 0.0242 0.061 Uiso 1 1 calc R . .
C66 C 0.25141(12) 0.88443(19) 0.02467(8) 0.0582(8) Uani 1 1 d . . .
H66 H 0.2455 0.8947 0.0001 0.070 Uiso 1 1 calc R . .
C67 C 0.23310(11) 0.94029(17) 0.04552(8) 0.0523(7) Uani 1 1 d . . .
H67 H 0.2146 0.9890 0.0354 0.063 Uiso 1 1 calc R . .
C68 C 0.24137(10) 0.92614(17) 0.08118(8) 0.0471(7) Uani 1 1 d . . .
H68 H 0.2282 0.9648 0.0956 0.056 Uiso 1 1 calc R . .
C69 C 0.26873(10) 0.85592(15) 0.09613(7) 0.0398(6) Uani 1 1 d . . .
H69 H 0.2748 0.8468 0.1208 0.048 Uiso 1 1 calc R . .
C70 C 0.36496(11) 0.6775(2) 0.16408(8) 0.0535(7) Uani 1 1 d . . .
C71 C 0.39258(13) 0.7379(2) 0.18747(10) 0.0760(10) Uani 1 1 d . . .
C72 C 0.42826(16) 0.7124(3) 0.21813(12) 0.1056(15) Uani 1 1 d . . .
H72 H 0.4471 0.7535 0.2338 0.127 Uiso 1 1 calc R . .
C73 C 0.43673(17) 0.6297(3) 0.22613(12) 0.1110(16) Uani 1 1 d . . .
H73 H 0.4611 0.6137 0.2474 0.133 Uiso 1 1 calc R . .
C74 C 0.41052(16) 0.5705(3) 0.20387(11) 0.0937(13) Uani 1 1 d . . .
H74 H 0.4169 0.5131 0.2097 0.112 Uiso 1 1 calc R . .
C75 C 0.37438(13) 0.5917(2) 0.17248(9) 0.0676(9) Uani 1 1 d . . .
C76 C 0.38439(18) 0.8311(3) 0.17910(13) 0.1129(18) Uani 1 1 d . . .
H76 H 0.3589 0.8365 0.1556 0.136 Uiso 1 1 calc R . .
C77 C 0.4344(3) 0.8778(3) 0.17766(17) 0.167(3) Uani 1 1 d . . .
H77A H 0.4255 0.9357 0.1702 0.250 Uiso 1 1 calc R . .
H77B H 0.4514 0.8504 0.1607 0.250 Uiso 1 1 calc R . .
H77C H 0.4588 0.8775 0.2011 0.250 Uiso 1 1 calc R . .
C78 C 0.3612(2) 0.8741(4) 0.2055(2) 0.209(4) Uani 1 1 d . . .
H78A H 0.3260 0.8509 0.2047 0.314 Uiso 1 1 calc R . .
H78B H 0.3581 0.9341 0.2002 0.314 Uiso 1 1 calc R . .
H78C H 0.3842 0.8657 0.2291 0.314 Uiso 1 1 calc R . .
C79 C 0.34620(18) 0.5233(2) 0.14859(11) 0.0909(13) Uani 1 1 d . . .
H79 H 0.3267 0.5508 0.1262 0.109 Uiso 1 1 calc R . .
C80 C 0.3061(2) 0.4777(4) 0.16306(19) 0.176(3) Uani 1 1 d . . .
H80A H 0.2847 0.4418 0.1447 0.264 Uiso 1 1 calc R . .
H80B H 0.2829 0.5182 0.1709 0.264 Uiso 1 1 calc R . .
H80C H 0.3241 0.4432 0.1831 0.264 Uiso 1 1 calc R . .
C81 C 0.3834(2) 0.4599(3) 0.13868(16) 0.145(2) Uani 1 1 d . . .
H81A H 0.3958 0.4210 0.1584 0.218 Uiso 1 1 calc R . .
H81B H 0.4139 0.4889 0.1334 0.218 Uiso 1 1 calc R . .
H81C H 0.3647 0.4285 0.1178 0.218 Uiso 1 1 calc R . .
C82 C 0.08158(11) 0.72021(19) 0.15512(9) 0.0584(8) Uani 1 1 d . . .
H82A H 0.0853 0.7713 0.1694 0.088 Uiso 1 1 calc R . .
H82B H 0.0683 0.6747 0.1675 0.088 Uiso 1 1 calc R . .
H82C H 0.0565 0.7303 0.1324 0.088 Uiso 1 1 calc R . .
C83 C 0.19025(11) 0.66831(17) 0.18820(7) 0.0467(7) Uani 1 1 d . . .
C84 C 0.24376(12) 0.6799(2) 0.19201(8) 0.0652(9) Uani 1 1 d . . .
H84 H 0.2561 0.7032 0.1730 0.078 Uiso 1 1 calc R . .
C85 C 0.28012(14) 0.6585(2) 0.22283(9) 0.0734(10) Uani 1 1 d . . .
H85 H 0.3172 0.6638 0.2248 0.088 Uiso 1 1 calc R . .
C86 C 0.26086(18) 0.6293(3) 0.25035(11) 0.1006(14) Uani 1 1 d . . .
H86 H 0.2852 0.6144 0.2718 0.121 Uiso 1 1 calc R . .
C87 C 0.2061(2) 0.6208(3) 0.24784(11) 0.1213(18) Uani 1 1 d . . .
H87 H 0.1936 0.6026 0.2676 0.146 Uiso 1 1 calc R . .
C88 C 0.17093(15) 0.6395(3) 0.21629(10) 0.0905(13) Uani 1 1 d . . .
H88 H 0.1339 0.6327 0.2138 0.109 Uiso 1 1 calc R . .
C89 C 0.13739(10) 0.84714(15) 0.11670(7) 0.0377(6) Uani 1 1 d . . .
C90 C 0.14857(12) 0.91612(17) 0.13908(8) 0.0527(7) Uani 1 1 d . . .
C91 C 0.12299(14) 0.99088(18) 0.12706(10) 0.0641(9) Uani 1 1 d . . .
H91 H 0.1293 1.0389 0.1418 0.077 Uiso 1 1 calc R . .
C92 C 0.08909(14) 0.99683(18) 0.09464(10) 0.0637(9) Uani 1 1 d . . .
H92 H 0.0726 1.0488 0.0869 0.076 Uiso 1 1 calc R . .
C93 C 0.07869(11) 0.92768(18) 0.07313(8) 0.0530(7) Uani 1 1 d . . .
H93 H 0.0547 0.9325 0.0507 0.064 Uiso 1 1 calc R . .
C94 C 0.10243(10) 0.85089(15) 0.08346(7) 0.0399(6) Uani 1 1 d . . .
C95 C 0.09088(10) 0.77577(17) 0.05902(7) 0.0450(6) Uani 1 1 d . . .
H95 H 0.0989 0.7245 0.0740 0.054 Uiso 1 1 calc R . .
C96 C 0.12673(15) 0.7742(2) 0.03363(10) 0.0817(11) Uani 1 1 d . . .
H96A H 0.1218 0.7213 0.0205 0.123 Uiso 1 1 calc R . .
H96B H 0.1638 0.7791 0.0468 0.123 Uiso 1 1 calc R . .
H96C H 0.1179 0.8212 0.0171 0.123 Uiso 1 1 calc R . .
C97 C 0.03319(14) 0.7703(3) 0.03897(13) 0.1111(16) Uani 1 1 d . . .
H97A H 0.0253 0.8157 0.0216 0.167 Uiso 1 1 calc R . .
H97B H 0.0103 0.7755 0.0555 0.167 Uiso 1 1 calc R . .
H97C H 0.0268 0.7162 0.0268 0.167 Uiso 1 1 calc R . .
C98 C 0.18756(16) 0.9126(2) 0.17469(10) 0.0797(11) Uani 1 1 d . . .
H98 H 0.2037 0.8553 0.1775 0.096 Uiso 1 1 calc R . .
C99 C 0.1606(2) 0.9265(4) 0.20473(11) 0.142(2) Uani 1 1 d . . .
H99A H 0.1430 0.9812 0.2019 0.214 Uiso 1 1 calc R . .
H99B H 0.1872 0.9249 0.2272 0.214 Uiso 1 1 calc R . .
H99C H 0.1343 0.8824 0.2044 0.214 Uiso 1 1 calc R . .
C100 C 0.23218(15) 0.9756(3) 0.17752(10) 0.0975(14) Uani 1 1 d . . .
H10A H 0.2512 0.9642 0.1591 0.146 Uiso 1 1 calc R . .
H10B H 0.2567 0.9709 0.2008 0.146 Uiso 1 1 calc R . .
H10C H 0.2174 1.0323 0.1745 0.146 Uiso 1 1 calc R . .
B1 B 0.98363(11) 0.23903(17) 0.11531(7) 0.0311(6) Uani 1 1 d . . .
C101 C 1.04527(9) 0.24843(14) 0.11197(6) 0.0322(5) Uani 1 1 d . . .
C102 C 1.08760(10) 0.26176(16) 0.14081(7) 0.0399(6) Uani 1 1 d . . .
H102 H 1.0804 0.2692 0.1634 0.048 Uiso 1 1 calc R . .
C103 C 1.13991(10) 0.26461(18) 0.13799(7) 0.0483(7) Uani 1 1 d . . .
C104 C 1.15218(10) 0.25152(17) 0.10596(7) 0.0466(7) Uani 1 1 d . . .
H104 H 1.1880 0.2526 0.1040 0.056 Uiso 1 1 calc R . .
C105 C 1.11156(10) 0.23680(15) 0.07682(7) 0.0388(6) Uani 1 1 d . . .
C106 C 1.05949(10) 0.23594(14) 0.07989(6) 0.0350(6) Uani 1 1 d . . .
H106 H 1.0321 0.2264 0.0593 0.042 Uiso 1 1 calc R . .
C107 C 1.12467(12) 0.22057(19) 0.04228(8) 0.0518(7) Uani 1 1 d . . .
C108 C 1.18220(14) 0.2837(4) 0.16965(10) 0.0898(13) Uani 1 1 d . . .
C109 C 0.97140(9) 0.13864(14) 0.11069(6) 0.0309(5) Uani 1 1 d . . .
C110 C 0.98475(9) 0.08111(15) 0.13842(6) 0.0336(5) Uani 1 1 d . . .
H110 H 1.0004 0.1012 0.1615 0.040 Uiso 1 1 calc R . .
C111 C 0.97598(10) -0.00391(15) 0.13343(6) 0.0356(6) Uani 1 1 d . . .
C112 C 0.95546(9) -0.03634(15) 0.10005(6) 0.0346(6) Uani 1 1 d . . .
H112 H 0.9499 -0.0949 0.0966 0.042 Uiso 1 1 calc R . .
C113 C 0.94332(9) 0.01838(14) 0.07210(6) 0.0321(5) Uani 1 1 d . . .
C114 C 0.95042(9) 0.10397(14) 0.07725(6) 0.0298(5) Uani 1 1 d . . .
H114 H 0.9408 0.1403 0.0575 0.036 Uiso 1 1 calc R . .
C115 C 0.92325(11) -0.01306(16) 0.03551(7) 0.0407(6) Uani 1 1 d . . .
C116 C 0.98722(14) -0.06199(18) 0.16395(8) 0.0543(8) Uani 1 1 d . . .
C117 C 0.94054(9) 0.29146(14) 0.08558(6) 0.0300(5) Uani 1 1 d . . .
C118 C 0.95206(9) 0.35613(14) 0.06496(6) 0.0324(5) Uani 1 1 d . . .
H118 H 0.9882 0.3678 0.0656 0.039 Uiso 1 1 calc R . .
C119 C 0.91291(10) 0.40468(15) 0.04334(6) 0.0358(6) Uani 1 1 d . . .
C120 C 0.85995(10) 0.38908(15) 0.04098(6) 0.0369(6) Uani 1 1 d . . .
H120 H 0.8332 0.4220 0.0261 0.044 Uiso 1 1 calc R . .
C121 C 0.84680(9) 0.32402(15) 0.06088(6) 0.0353(6) Uani 1 1 d . A .
C122 C 0.88642(9) 0.27756(14) 0.08277(6) 0.0330(5) Uani 1 1 d . . .
H122 H 0.8764 0.2342 0.0965 0.040 Uiso 1 1 calc R . .
C123 C 0.92937(12) 0.47397(18) 0.02266(8) 0.0523(7) Uani 1 1 d . . .
C124 C 0.79042(11) 0.30390(19) 0.05955(8) 0.0483(7) Uani 1 1 d . . .
C125 C 0.97576(9) 0.27823(14) 0.15255(6) 0.0319(5) Uani 1 1 d . . .
C126 C 0.94536(9) 0.24200(15) 0.17372(6) 0.0326(5) Uani 1 1 d . . .
H126 H 0.9296 0.1888 0.1673 0.039 Uiso 1 1 calc R . .
C127 C 0.93728(9) 0.28097(14) 0.20383(6) 0.0318(5) Uani 1 1 d . B .
C128 C 0.95851(9) 0.35881(15) 0.21384(6) 0.0345(6) Uani 1 1 d . . .
H128 H 0.9532 0.3852 0.2346 0.041 Uiso 1 1 calc R . .
C129 C 0.98773(9) 0.39766(15) 0.19298(6) 0.0356(6) Uani 1 1 d . . .
C130 C 0.99548(9) 0.35849(14) 0.16295(6) 0.0352(6) Uani 1 1 d . . .
H130 H 1.0150 0.3871 0.1488 0.042 Uiso 1 1 calc R . .
C131 C 0.90455(12) 0.23851(17) 0.22532(8) 0.0460(7) Uani 1 1 d . . .
C132 C 1.01062(12) 0.48230(18) 0.20206(8) 0.0535(8) Uani 1 1 d . . .
F1 F 1.08575(8) 0.23504(18) 0.01512(5) 0.1090(9) Uani 1 1 d . . .
F2 F 1.14092(10) 0.14372(13) 0.03920(6) 0.1012(7) Uani 1 1 d . . .
F3 F 1.16479(9) 0.26716(15) 0.03735(6) 0.0995(8) Uani 1 1 d . . .
F4 F 1.17095(9) 0.2780(2) 0.19925(6) 0.1474(14) Uani 1 1 d . . .
F5 F 1.22679(9) 0.2512(3) 0.17074(7) 0.198(2) Uani 1 1 d . . .
F6 F 1.19485(17) 0.3650(3) 0.17062(10) 0.219(2) Uani 1 1 d . . .
F7 F 0.95710(6) -0.00284(12) 0.01543(4) 0.0654(5) Uani 1 1 d . . .
F8 F 0.91139(9) -0.09421(10) 0.03459(5) 0.0800(6) Uani 1 1 d . . .
F9 F 0.87860(6) 0.02473(12) 0.01860(4) 0.0644(5) Uani 1 1 d . . .
F10 F 1.00147(14) -0.13604(14) 0.15695(6) 0.1452(13) Uani 1 1 d . . .
F11 F 1.02243(11) -0.03466(16) 0.19123(6) 0.1273(10) Uani 1 1 d . . .
F12 F 0.94544(10) -0.07480(16) 0.17711(6) 0.1108(8) Uani 1 1 d . . .
F13 F 0.89051(7) 0.52721(10) 0.00897(5) 0.0665(5) Uani 1 1 d . . .
F14 F 0.96776(7) 0.52141(12) 0.04234(5) 0.0807(6) Uani 1 1 d . . .
F15 F 0.94746(9) 0.44601(12) -0.00417(5) 0.0905(7) Uani 1 1 d . . .
F16 F 0.7561(4) 0.3336(11) 0.0323(4) 0.086(4) Uani 0.48(2) 1 d P A 1
F17 F 0.7773(5) 0.330(2) 0.0872(5) 0.142(7) Uani 0.48(2) 1 d P A 1
F18 F 0.7801(4) 0.2240(4) 0.0553(5) 0.104(5) Uani 0.48(2) 1 d P A 1
F16B F 0.7738(5) 0.2381(13) 0.0421(6) 0.150(6) Uani 0.52(2) 1 d P A 2
F17B F 0.7587(5) 0.3677(13) 0.0469(8) 0.127(6) Uani 0.52(2) 1 d P A 2
F18B F 0.7796(4) 0.2901(9) 0.0899(3) 0.081(3) Uani 0.52(2) 1 d P A 2
F19 F 1.06263(8) 0.48433(13) 0.20628(7) 0.1039(8) Uani 1 1 d . . .
F20 F 0.99959(9) 0.51531(11) 0.23016(5) 0.0918(7) Uani 1 1 d . . .
F21 F 0.99366(10) 0.53778(11) 0.17647(6) 0.1003(7) Uani 1 1 d . . .
F22 F 0.9356(2) 0.2046(8) 0.2553(2) 0.089(4) Uani 0.443(12) 1 d P B 1
F23 F 0.8782(5) 0.1716(7) 0.2109(2) 0.097(5) Uani 0.443(12) 1 d P B 1
F24 F 0.8741(4) 0.2841(4) 0.2369(3) 0.076(4) Uani 0.443(12) 1 d P B 1
F22B F 0.9110(4) 0.1622(3) 0.2287(3) 0.094(4) Uani 0.557(12) 1 d P B 2
F23B F 0.85281(19) 0.2479(8) 0.2099(3) 0.138(5) Uani 0.557(12) 1 d P B 2
F24B F 0.9082(6) 0.2703(6) 0.2560(2) 0.134(5) Uani 0.557(12) 1 d P B 2
B2 B 0.51386(10) 0.22551(15) 0.13357(7) 0.0263(5) Uani 1 1 d . . .
C133 C 0.46106(9) 0.16939(14) 0.11666(6) 0.0283(5) Uani 1 1 d . . .
C134 C 0.40981(9) 0.19424(15) 0.11784(7) 0.0372(6) Uani 1 1 d . . .
H134 H 0.4053 0.2460 0.1288 0.045 Uiso 1 1 calc R . .
C135 C 0.36548(10) 0.14609(17) 0.10368(7) 0.0438(6) Uani 1 1 d . . .
C136 C 0.37003(10) 0.07119(17) 0.08697(7) 0.0455(7) Uani 1 1 d . . .
H136 H 0.3397 0.0378 0.0775 0.055 Uiso 1 1 calc R . .
C137 C 0.41991(10) 0.04612(15) 0.08442(7) 0.0391(6) Uani 1 1 d . C .
C138 C 0.46424(9) 0.09390(14) 0.09890(6) 0.0321(5) Uani 1 1 d . . .
H138 H 0.4980 0.0749 0.0967 0.039 Uiso 1 1 calc R . .
C139 C 0.31256(12) 0.1727(2) 0.10782(11) 0.0688(10) Uani 1 1 d . . .
C140 C 0.42595(13) -0.03685(19) 0.06778(9) 0.0577(8) Uani 1 1 d . . .
C141 C 0.56582(9) 0.16728(13) 0.15039(6) 0.0258(5) Uani 1 1 d . . .
C142 C 0.61756(9) 0.19684(14) 0.15442(6) 0.0285(5) Uani 1 1 d . . .
H142 H 0.6227 0.2497 0.1446 0.034 Uiso 1 1 calc R . .
C143 C 0.66190(9) 0.15209(14) 0.17224(6) 0.0309(5) Uani 1 1 d . . .
C144 C 0.65596(10) 0.07483(15) 0.18683(6) 0.0353(6) Uani 1 1 d . . .
H144 H 0.6860 0.0433 0.1986 0.042 Uiso 1 1 calc R . .
C145 C 0.60509(10) 0.04470(14) 0.18377(6) 0.0338(5) Uani 1 1 d . D .
C146 C 0.56127(9) 0.08932(14) 0.16594(6) 0.0302(5) Uani 1 1 d . . .
H146 H 0.5269 0.0664 0.1641 0.036 Uiso 1 1 calc R . .
C147 C 0.71543(10) 0.18825(17) 0.17537(7) 0.0422(6) Uani 1 1 d . . .
C148 C 0.59770(12) -0.03833(18) 0.19961(9) 0.0499(7) Uani 1 1 d . . .
C149 C 0.50693(9) 0.27784(14) 0.16841(6) 0.0282(5) Uani 1 1 d . . .
C150 C 0.53375(9) 0.35292(14) 0.17902(6) 0.0318(5) Uani 1 1 d . . .
H150 H 0.5541 0.3774 0.1643 0.038 Uiso 1 1 calc R . .
C151 C 0.53170(10) 0.39299(15) 0.21032(6) 0.0383(6) Uani 1 1 d . . .
C152 C 0.50262(11) 0.36042(17) 0.23227(7) 0.0455(7) Uani 1 1 d . . .
H152 H 0.5005 0.3886 0.2533 0.055 Uiso 1 1 calc R . .
C153 C 0.47640(11) 0.28512(16) 0.22278(7) 0.0414(6) Uani 1 1 d . E .
C154 C 0.47885(10) 0.24496(15) 0.19177(6) 0.0361(6) Uani 1 1 d . . .
H154 H 0.4608 0.1932 0.1862 0.043 Uiso 1 1 calc R . .
C155 C 0.56125(14) 0.4737(2) 0.21934(8) 0.0570(8) Uani 1 1 d . . .
C156 C 0.44558(16) 0.2475(2) 0.24679(10) 0.0679(10) Uani 1 1 d . . .
C157 C 0.52418(8) 0.28741(13) 0.10244(6) 0.0258(5) Uani 1 1 d . . .
C158 C 0.50107(9) 0.36628(14) 0.09629(6) 0.0290(5) Uani 1 1 d . . .
H158 H 0.4786 0.3848 0.1108 0.035 Uiso 1 1 calc R . .
C159 C 0.50939(9) 0.41936(14) 0.06979(6) 0.0323(5) Uani 1 1 d . F .
C160 C 0.54072(10) 0.39404(15) 0.04752(6) 0.0382(6) Uani 1 1 d . . .
H160 H 0.5465 0.4298 0.0294 0.046 Uiso 1 1 calc R . .
C161 C 0.56330(10) 0.31512(15) 0.05245(6) 0.0366(6) Uani 1 1 d . G .
C162 C 0.55510(9) 0.26312(14) 0.07913(6) 0.0301(5) Uani 1 1 d . . .
H162 H 0.5710 0.2092 0.0817 0.036 Uiso 1 1 calc R . .
C163 C 0.48542(13) 0.50499(17) 0.06621(8) 0.0476(7) Uani 1 1 d . . .
C164 C 0.59790(15) 0.2861(2) 0.02902(9) 0.0610(9) Uani 1 1 d . . .
F25 F 0.30758(8) 0.25073(14) 0.11367(8) 0.1175(10) Uani 1 1 d . . .
F26 F 0.29687(10) 0.13138(19) 0.13193(9) 0.1497(13) Uani 1 1 d . . .
F27 F 0.27383(8) 0.15492(18) 0.07949(8) 0.1304(10) Uani 1 1 d . . .
F28 F 0.4687(3) -0.0450(6) 0.0570(3) 0.083(3) Uani 0.63(3) 1 d P C 1
F29 F 0.4185(8) -0.0983(4) 0.0866(3) 0.108(4) Uani 0.63(3) 1 d P C 1
F30 F 0.3865(3) -0.0446(9) 0.0373(2) 0.087(2) Uani 0.63(3) 1 d P C 1
F28B F 0.4498(13) -0.0944(9) 0.0955(4) 0.123(6) Uani 0.37(3) 1 d P C 2
F29B F 0.3854(4) -0.0760(11) 0.0519(9) 0.094(6) Uani 0.37(3) 1 d P C 2
F30B F 0.4622(8) -0.0385(11) 0.0503(5) 0.111(6) Uani 0.37(3) 1 d P C 2
F31 F 0.75410(7) 0.14395(13) 0.19507(7) 0.1003(8) Uani 1 1 d . . .
F32 F 0.72774(8) 0.20054(18) 0.14557(5) 0.1131(9) Uani 1 1 d . . .
F33 F 0.72077(7) 0.26339(12) 0.19019(7) 0.0956(7) Uani 1 1 d . . .
F34 F 0.5509(3) -0.0555(8) 0.2029(4) 0.106(5) Uani 0.58(2) 1 d P D 1
F35 F 0.6293(4) -0.0450(5) 0.23273(15) 0.085(3) Uani 0.58(2) 1 d P D 1
F36 F 0.6145(6) -0.0999(3) 0.1830(2) 0.079(2) Uani 0.58(2) 1 d P D 1
F34B F 0.5612(7) -0.0338(9) 0.2165(5) 0.095(5) Uani 0.42(2) 1 d P D 2
F35B F 0.6371(4) -0.0717(14) 0.2184(9) 0.153(9) Uani 0.42(2) 1 d P D 2
F36B F 0.5749(14) -0.0939(7) 0.1747(4) 0.120(7) Uani 0.42(2) 1 d P D 2
F37 F 0.61185(8) 0.46759(14) 0.21853(7) 0.1042(8) Uani 1 1 d . . .
F38 F 0.54368(9) 0.53375(12) 0.19651(6) 0.0941(7) Uani 1 1 d . . .
F39 F 0.55981(12) 0.50324(14) 0.25022(6) 0.1305(11) Uani 1 1 d . . .
F40 F 0.4217(4) 0.1793(5) 0.2357(2) 0.108(4) Uani 0.676(11) 1 d P E 1
F41 F 0.4793(2) 0.2243(7) 0.27851(14) 0.107(2) Uani 0.676(11) 1 d P E 1
F42 F 0.4132(4) 0.2973(4) 0.2560(3) 0.094(3) Uani 0.676(11) 1 d P E 1
F40B F 0.4479(14) 0.1760(10) 0.2518(10) 0.196(15) Uani 0.324(11) 1 d P E 2
F41B F 0.4420(15) 0.2872(16) 0.2723(7) 0.174(13) Uani 0.324(11) 1 d P E 2
F42B F 0.3897(4) 0.259(2) 0.2287(5) 0.182(10) Uani 0.324(11) 1 d P E 2
F43 F 0.4333(2) 0.5046(4) 0.0566(3) 0.098(3) Uani 0.70(2) 1 d P F 1
F44 F 0.4944(4) 0.5466(6) 0.09595(19) 0.084(2) Uani 0.70(2) 1 d P F 1
F45 F 0.5011(5) 0.5539(6) 0.0439(3) 0.112(4) Uani 0.70(2) 1 d P F 1
F43B F 0.5154(18) 0.5552(14) 0.0880(11) 0.169(13) Uani 0.30(2) 1 d P F 2
F44B F 0.4806(15) 0.5328(14) 0.0358(4) 0.109(9) Uani 0.30(2) 1 d P F 2
F45B F 0.4395(11) 0.5075(11) 0.0705(11) 0.142(12) Uani 0.30(2) 1 d P F 2
F46 F 0.6104(3) 0.3459(3) 0.00945(17) 0.104(3) Uani 0.738(10) 1 d P G 1
F47 F 0.5807(2) 0.2213(5) 0.01026(18) 0.098(3) Uani 0.738(10) 1 d P G 1
F48 F 0.64645(14) 0.2616(4) 0.04860(11) 0.0777(14) Uani 0.738(10) 1 d P G 1
F46B F 0.5600(5) 0.2833(14) -0.0071(3) 0.108(5) Uani 0.262(10) 1 d P G 2
F47B F 0.6099(19) 0.2149(15) 0.0306(8) 0.21(2) Uani 0.262(10) 1 d P G 2
F48B F 0.6275(10) 0.3359(18) 0.0200(8) 0.200(16) Uani 0.262(10) 1 d P G 2

loop_
_atom_site_aniso_label
_atom_site_aniso_U_11
_atom_site_aniso_U_22
_atom_site_aniso_U_33
_atom_site_aniso_U_23
_atom_site_aniso_U_13
_atom_site_aniso_U_12
P1 0.0404(4) 0.0340(3) 0.0332(4) 0.0067(3) 0.0126(3) 0.0031(3)
P2 0.0350(3) 0.0330(3) 0.0363(4) 0.0018(3) 0.0142(3) -0.0009(3)
O1 0.0374(9) 0.0294(9) 0.0316(9) 0.0001(7) 0.0070(7) -0.0056(7)
N1 0.0410(12) 0.0308(11) 0.0376(13) 0.0091(9) 0.0142(10) 0.0048(9)
N2 0.0318(11) 0.0363(11) 0.0336(11) 0.0005(9) 0.0086(9) -0.0001(9)
C1 0.0398(14) 0.0370(14) 0.0331(14) 0.0013(11) 0.0062(11) 0.0045(11)
C2 0.0528(17) 0.0507(17) 0.0350(15) -0.0010(13) 0.0047(13) 0.0075(14)
C3 0.0625(19) 0.0573(18) 0.0354(16) -0.0119(14) -0.0011(14) 0.0072(15)
C4 0.0462(16) 0.0429(16) 0.0476(18) -0.0111(13) -0.0083(13) 0.0026(13)
C5 0.0342(13) 0.0316(13) 0.0413(15) -0.0053(11) 0.0003(11) 0.0037(10)
C6 0.0343(13) 0.0327(13) 0.0326(14) -0.0029(11) 0.0015(11) 0.0036(10)
C7 0.0299(13) 0.0289(13) 0.0525(17) -0.0058(12) 0.0036(12) 0.0001(10)
C8 0.0388(15) 0.0345(15) 0.072(2) -0.0117(14) 0.0120(14) -0.0103(12)
C9 0.0456(16) 0.0340(15) 0.088(2) -0.0042(15) 0.0291(16) -0.0128(12)
C10 0.0417(15) 0.0354(14) 0.0640(19) 0.0011(13) 0.0271(14) -0.0064(12)
C11 0.0305(13) 0.0312(13) 0.0473(16) 0.0019(11) 0.0121(11) -0.0025(10)
C12 0.0286(12) 0.0266(12) 0.0466(16) 0.0013(11) 0.0075(11) -0.0044(10)
C13 0.071(2) 0.0521(17) 0.0402(16) 0.0152(13) 0.0215(15) 0.0041(15)
C14 0.0359(13) 0.0286(12) 0.0439(15) -0.0018(11) 0.0164(12) -0.0010(10)
C15 0.0509(17) 0.0422(15) 0.0543(18) -0.0036(13) 0.0277(14) -0.0062(13)
C16 0.0382(16) 0.064(2) 0.085(2) -0.0060(18) 0.0301(16) -0.0103(14)
C17 0.0327(15) 0.0565(18) 0.080(2) 0.0047(17) 0.0126(15) -0.0016(13)
C18 0.0355(15) 0.0607(19) 0.0614(19) 0.0151(15) 0.0066(14) -0.0014(13)
C19 0.0323(14) 0.0552(17) 0.0526(18) 0.0150(14) 0.0114(13) -0.0036(12)
C20 0.0347(13) 0.0311(13) 0.0431(15) 0.0056(11) 0.0114(11) 0.0034(10)
C21 0.0382(15) 0.0336(14) 0.0584(18) -0.0008(12) 0.0130(13) 0.0003(11)
C22 0.0509(18) 0.0333(15) 0.090(2) 0.0035(15) 0.0114(17) 0.0014(13)
C23 0.058(2) 0.0401(17) 0.109(3) 0.0118(18) -0.0032(19) 0.0177(15)
C24 0.0438(17) 0.0505(19) 0.100(3) 0.0051(18) -0.0102(17) 0.0100(15)
C25 0.0379(15) 0.0438(16) 0.0568(18) 0.0084(13) 0.0044(13) 0.0008(12)
C26 0.0353(15) 0.0377(15) 0.100(3) -0.0179(16) 0.0043(16) -0.0014(12)
C27 0.057(2) 0.234(6) 0.069(3) 0.046(3) -0.009(2) -0.052(3)
C28 0.072(3) 0.292(7) 0.081(3) 0.046(4) 0.000(2) -0.097(4)
C29 0.0403(16) 0.0451(16) 0.073(2) -0.0026(15) 0.0004(15) -0.0006(13)
C30 0.127(4) 0.080(3) 0.076(3) -0.002(2) 0.020(2) -0.052(3)
C31 0.104(3) 0.099(3) 0.062(2) 0.003(2) 0.002(2) -0.027(2)
C32 0.0586(18) 0.0538(17) 0.0431(16) 0.0080(13) 0.0232(14) 0.0018(14)
C33 0.0443(15) 0.0322(13) 0.0419(15) -0.0024(11) 0.0204(12) -0.0022(11)
C34 0.0431(15) 0.0406(15) 0.0452(16) -0.0025(12) 0.0148(13) 0.0013(12)
C35 0.0591(19) 0.0355(15) 0.0612(19) 0.0001(13) 0.0186(15) 0.0052(13)
C36 0.0562(19) 0.0528(19) 0.081(2) 0.0003(17) 0.0236(17) 0.0207(15)
C37 0.0482(18) 0.057(2) 0.108(3) 0.0085(19) 0.0339(19) 0.0093(15)
C38 0.0407(16) 0.0458(17) 0.089(2) 0.0048(16) 0.0237(16) -0.0023(13)
C39 0.0329(13) 0.0367(13) 0.0326(14) 0.0030(11) 0.0100(11) 0.0001(11)
C40 0.0394(14) 0.0401(14) 0.0389(15) -0.0034(12) 0.0120(12) 0.0025(11)
C41 0.0475(17) 0.0481(16) 0.0536(18) -0.0027(14) 0.0076(14) 0.0161(13)
C42 0.0475(17) 0.0594(19) 0.058(2) -0.0031(16) -0.0038(15) 0.0121(15)
C43 0.0462(16) 0.0493(17) 0.0547(18) -0.0098(14) -0.0070(14) 0.0051(13)
C44 0.0382(14) 0.0369(14) 0.0421(15) -0.0030(11) 0.0061(12) 0.0021(11)
C45 0.0476(16) 0.0437(16) 0.0473(17) -0.0089(13) 0.0105(13) 0.0065(13)
C46 0.080(2) 0.071(2) 0.064(2) -0.0273(18) 0.0275(18) 0.0030(18)
C47 0.067(2) 0.0483(18) 0.077(2) -0.0082(16) 0.0190(18) -0.0028(15)
C48 0.0474(16) 0.0392(15) 0.0425(16) -0.0071(12) -0.0002(13) 0.0043(12)
C49 0.080(2) 0.059(2) 0.056(2) -0.0058(16) 0.0154(17) 0.0164(17)
C50 0.095(3) 0.0457(18) 0.080(2) 0.0088(17) 0.025(2) 0.0085(18)
P3 0.0282(3) 0.0379(4) 0.0522(4) 0.0011(3) 0.0156(3) -0.0022(3)
P4 0.0367(4) 0.0399(4) 0.0411(4) 0.0034(3) 0.0176(3) -0.0006(3)
O2 0.0288(9) 0.0303(9) 0.0474(10) -0.0054(8) 0.0136(8) -0.0053(7)
N3 0.0290(11) 0.0412(12) 0.0548(14) 0.0045(10) 0.0049(10) -0.0018(9)
N4 0.0318(11) 0.0387(12) 0.0484(14) 0.0071(10) 0.0182(10) 0.0017(9)
C51 0.0349(13) 0.0341(13) 0.0450(15) 0.0012(11) 0.0145(12) 0.0035(11)
C52 0.0423(15) 0.0499(17) 0.0524(18) 0.0019(14) 0.0191(13) 0.0094(13)
C53 0.0587(19) 0.0465(16) 0.0456(17) -0.0048(13) 0.0153(14) 0.0139(14)
C54 0.0552(18) 0.0340(14) 0.0496(17) -0.0046(12) 0.0063(14) 0.0048(12)
C55 0.0418(15) 0.0292(13) 0.0420(15) 0.0005(11) 0.0077(12) 0.0014(11)
C56 0.0339(13) 0.0312(13) 0.0389(14) -0.0007(11) 0.0116(11) 0.0052(10)
C57 0.0404(14) 0.0287(13) 0.0409(15) 0.0025(11) 0.0048(12) -0.0043(11)
C58 0.0598(18) 0.0369(15) 0.0488(17) 0.0034(13) 0.0062(15) -0.0170(13)
C59 0.0584(19) 0.0555(19) 0.0543(19) 0.0043(15) 0.0100(15) -0.0315(15)
C60 0.0461(16) 0.0562(18) 0.0507(18) 0.0054(14) 0.0163(14) -0.0177(14)
C61 0.0345(13) 0.0373(14) 0.0396(15) 0.0064(11) 0.0094(11) -0.0069(11)
C62 0.0290(12) 0.0296(12) 0.0443(15) 0.0043(11) 0.0079(11) -0.0044(10)
C63 0.0331(14) 0.0533(18) 0.083(2) 0.0022(16) 0.0248(15) -0.0031(13)
C64 0.0277(12) 0.0376(14) 0.0492(16) -0.0005(12) 0.0137(11) -0.0062(10)
C65 0.0590(18) 0.0481(17) 0.0487(18) -0.0009(14) 0.0195(15) 0.0000(14)
C66 0.068(2) 0.0576(19) 0.0494(18) 0.0145(15) 0.0152(16) -0.0017(16)
C67 0.0508(17) 0.0372(15) 0.068(2) 0.0126(15) 0.0132(15) -0.0022(13)
C68 0.0432(16) 0.0377(15) 0.063(2) -0.0025(13) 0.0173(14) -0.0031(12)
C69 0.0346(14) 0.0393(14) 0.0481(16) -0.0015(12) 0.0152(12) -0.0051(11)
C70 0.0339(15) 0.067(2) 0.0582(19) 0.0042(16) 0.0070(14) -0.0009(14)
C71 0.054(2) 0.081(3) 0.077(2) -0.009(2) -0.0160(18) -0.0013(18)
C72 0.078(3) 0.117(4) 0.094(3) -0.014(3) -0.035(2) 0.003(3)
C73 0.087(3) 0.131(4) 0.087(3) 0.005(3) -0.035(2) 0.025(3)
C74 0.088(3) 0.097(3) 0.082(3) 0.018(2) -0.009(2) 0.024(2)
C75 0.057(2) 0.067(2) 0.072(2) 0.0113(18) 0.0008(17) 0.0145(17)
C76 0.083(3) 0.086(3) 0.131(4) -0.034(3) -0.053(3) -0.007(3)
C77 0.242(8) 0.108(4) 0.186(6) -0.033(4) 0.123(6) -0.043(5)
C78 0.155(6) 0.101(4) 0.428(12) 0.021(6) 0.181(7) 0.006(4)
C79 0.121(3) 0.051(2) 0.080(3) 0.0216(19) -0.018(2) 0.016(2)
C80 0.102(4) 0.156(5) 0.295(8) -0.110(6) 0.099(5) -0.053(4)
C81 0.176(5) 0.106(4) 0.188(6) -0.050(4) 0.111(5) -0.036(4)
C82 0.0506(17) 0.0573(19) 0.079(2) 0.0111(16) 0.0386(16) 0.0067(14)
C83 0.0578(18) 0.0440(15) 0.0389(16) 0.0017(12) 0.0126(13) -0.0008(13)
C84 0.055(2) 0.097(3) 0.0438(18) 0.0165(17) 0.0124(15) 0.0074(18)
C85 0.068(2) 0.097(3) 0.052(2) 0.0061(19) 0.0069(18) 0.004(2)
C86 0.096(3) 0.126(4) 0.067(3) 0.037(2) -0.007(2) 0.011(3)
C87 0.105(4) 0.184(5) 0.075(3) 0.070(3) 0.022(3) 0.029(3)
C88 0.072(2) 0.124(3) 0.078(3) 0.049(2) 0.024(2) 0.013(2)
C89 0.0393(14) 0.0318(13) 0.0476(16) -0.0001(11) 0.0215(13) -0.0020(11)
C90 0.0648(19) 0.0424(16) 0.0558(19) -0.0059(14) 0.0240(16) -0.0076(14)
C91 0.083(2) 0.0343(16) 0.086(3) -0.0095(16) 0.040(2) -0.0037(16)
C92 0.074(2) 0.0365(17) 0.095(3) 0.0144(17) 0.048(2) 0.0154(15)
C93 0.0506(17) 0.0498(18) 0.064(2) 0.0169(15) 0.0245(15) 0.0097(14)
C94 0.0394(14) 0.0374(14) 0.0490(17) 0.0077(12) 0.0225(13) 0.0029(11)
C95 0.0445(16) 0.0432(15) 0.0461(16) 0.0059(13) 0.0085(13) 0.0001(12)
C96 0.099(3) 0.082(3) 0.077(3) -0.031(2) 0.046(2) -0.022(2)
C97 0.060(2) 0.109(3) 0.151(4) -0.045(3) -0.001(3) -0.013(2)
C98 0.102(3) 0.059(2) 0.072(3) -0.0201(18) 0.008(2) -0.014(2)
C99 0.138(4) 0.229(6) 0.061(3) -0.003(3) 0.026(3) -0.095(4)
C100 0.086(3) 0.128(4) 0.085(3) -0.056(3) 0.033(2) -0.029(3)
B1 0.0333(15) 0.0314(14) 0.0306(15) -0.0017(12) 0.0113(12) -0.0044(11)
C101 0.0343(13) 0.0270(12) 0.0362(14) -0.0004(10) 0.0105(11) 0.0009(10)
C102 0.0378(14) 0.0492(15) 0.0339(14) -0.0001(12) 0.0109(12) 0.0028(12)
C103 0.0357(15) 0.0646(19) 0.0430(16) -0.0001(14) 0.0064(13) 0.0052(13)
C104 0.0345(14) 0.0545(17) 0.0533(18) -0.0016(14) 0.0152(13) 0.0049(12)
C105 0.0384(14) 0.0369(14) 0.0449(16) -0.0056(12) 0.0175(12) 0.0019(11)
C106 0.0374(14) 0.0320(13) 0.0368(14) -0.0054(11) 0.0112(11) -0.0011(10)
C107 0.0465(17) 0.0597(19) 0.0545(19) -0.0136(15) 0.0221(15) 0.0008(14)
C108 0.044(2) 0.163(4) 0.058(3) -0.004(3) 0.0033(18) -0.020(3)
C109 0.0295(12) 0.0340(13) 0.0321(13) 0.0007(10) 0.0128(10) 0.0003(10)
C110 0.0344(13) 0.0398(14) 0.0276(13) -0.0006(11) 0.0096(10) 0.0048(11)
C111 0.0405(14) 0.0348(13) 0.0354(14) 0.0073(11) 0.0165(12) 0.0094(11)
C112 0.0388(14) 0.0281(12) 0.0405(15) 0.0003(11) 0.0164(12) 0.0016(10)
C113 0.0327(13) 0.0338(13) 0.0326(13) -0.0025(10) 0.0135(11) -0.0037(10)
C114 0.0332(13) 0.0283(12) 0.0301(13) 0.0025(10) 0.0120(10) 0.0011(10)
C115 0.0452(16) 0.0385(15) 0.0404(15) -0.0039(12) 0.0142(13) -0.0063(12)
C116 0.076(2) 0.0452(17) 0.0435(18) 0.0083(14) 0.0177(17) 0.0131(15)
C117 0.0321(12) 0.0269(12) 0.0332(13) -0.0044(10) 0.0123(10) -0.0013(10)
C118 0.0320(13) 0.0332(13) 0.0344(14) -0.0047(10) 0.0128(11) -0.0069(10)
C119 0.0423(14) 0.0347(13) 0.0332(14) 0.0007(11) 0.0144(11) -0.0025(11)
C120 0.0372(14) 0.0374(14) 0.0364(14) 0.0013(11) 0.0092(11) 0.0024(11)
C121 0.0332(13) 0.0374(13) 0.0382(14) -0.0009(11) 0.0140(11) -0.0006(11)
C122 0.0363(13) 0.0281(12) 0.0382(14) 0.0024(10) 0.0159(11) -0.0034(10)
C123 0.0512(18) 0.0512(18) 0.0565(19) 0.0148(15) 0.0168(15) -0.0042(15)
C124 0.0372(15) 0.0543(19) 0.055(2) 0.0063(16) 0.0138(15) -0.0002(14)
C125 0.0290(12) 0.0323(13) 0.0355(14) -0.0001(10) 0.0100(10) 0.0006(10)
C126 0.0327(13) 0.0309(12) 0.0357(14) -0.0017(10) 0.0112(11) -0.0001(10)
C127 0.0320(13) 0.0321(13) 0.0335(13) 0.0023(10) 0.0124(10) 0.0034(10)
C128 0.0356(13) 0.0356(13) 0.0342(14) -0.0019(11) 0.0123(11) 0.0060(11)
C129 0.0363(14) 0.0329(13) 0.0399(15) -0.0067(11) 0.0133(11) -0.0033(10)
C130 0.0363(13) 0.0325(13) 0.0407(15) -0.0012(11) 0.0171(11) -0.0028(10)
C131 0.0543(18) 0.0402(16) 0.0515(19) -0.0034(14) 0.0284(15) -0.0003(13)
C132 0.061(2) 0.0443(17) 0.063(2) -0.0167(15) 0.0299(16) -0.0149(14)
F1 0.0731(14) 0.212(3) 0.0456(12) -0.0108(14) 0.0220(11) 0.0432(16)
F2 0.154(2) 0.0755(14) 0.0925(16) -0.0219(12) 0.0662(15) 0.0272(14)
F3 0.1108(17) 0.1228(18) 0.0891(15) -0.0337(13) 0.0720(14) -0.0440(14)
F4 0.0641(14) 0.322(4) 0.0479(14) -0.0251(19) -0.0029(11) -0.004(2)
F5 0.0467(14) 0.441(6) 0.0895(19) -0.068(3) -0.0158(12) 0.080(2)
F6 0.191(4) 0.252(5) 0.152(3) -0.016(3) -0.084(3) -0.105(4)
F7 0.0563(10) 0.1073(14) 0.0390(9) -0.0127(9) 0.0239(8) -0.0124(10)
F8 0.1418(18) 0.0445(10) 0.0525(11) -0.0147(8) 0.0203(11) -0.0314(11)
F9 0.0506(10) 0.0911(13) 0.0452(10) -0.0124(9) -0.0015(8) 0.0081(9)
F10 0.296(4) 0.0751(15) 0.0761(15) 0.0388(12) 0.067(2) 0.104(2)
F11 0.159(2) 0.1117(19) 0.0758(16) 0.0563(14) -0.0414(16) -0.0359(17)
F12 0.1140(18) 0.136(2) 0.0961(17) 0.0715(15) 0.0528(15) 0.0204(16)
F13 0.0682(11) 0.0586(11) 0.0725(12) 0.0320(9) 0.0167(9) 0.0024(9)
F14 0.0709(12) 0.0706(12) 0.0922(14) 0.0354(11) 0.0027(11) -0.0311(10)
F15 0.1294(18) 0.0796(14) 0.0900(15) 0.0269(11) 0.0808(14) 0.0122(13)
F16 0.034(3) 0.116(9) 0.095(6) 0.051(5) -0.014(3) -0.011(5)
F17 0.077(5) 0.240(18) 0.135(11) -0.095(10) 0.080(7) -0.052(9)
F18 0.035(3) 0.048(4) 0.223(13) 0.037(8) 0.019(5) -0.013(3)
F16B 0.071(6) 0.213(14) 0.176(9) -0.143(10) 0.051(6) -0.072(8)
F17B 0.046(5) 0.108(9) 0.235(17) 0.090(9) 0.049(8) 0.018(5)
F18B 0.046(3) 0.146(8) 0.058(4) 0.019(6) 0.024(3) -0.028(4)
F19 0.0646(13) 0.0795(14) 0.174(2) -0.0559(15) 0.0408(14) -0.0368(11)
F20 0.1420(19) 0.0627(12) 0.0949(15) -0.0477(11) 0.0758(14) -0.0491(12)
F21 0.157(2) 0.0392(11) 0.1032(17) 0.0018(11) 0.0284(15) -0.0222(12)
F22 0.074(3) 0.134(9) 0.062(5) 0.055(5) 0.022(3) 0.007(4)
F23 0.127(8) 0.113(8) 0.072(5) -0.051(5) 0.066(5) -0.092(7)
F24 0.095(6) 0.047(3) 0.119(8) 0.022(5) 0.091(6) 0.030(4)
F22B 0.150(8) 0.032(3) 0.136(8) 0.029(4) 0.105(7) 0.020(4)
F23B 0.049(3) 0.187(10) 0.184(9) 0.107(7) 0.039(4) -0.008(4)
F24B 0.254(13) 0.107(8) 0.079(5) -0.039(5) 0.116(7) -0.089(8)
B2 0.0273(13) 0.0251(13) 0.0290(14) 0.0003(11) 0.0115(11) -0.0026(10)
C133 0.0310(12) 0.0288(12) 0.0269(12) 0.0044(10) 0.0104(10) -0.0022(10)
C134 0.0350(13) 0.0340(13) 0.0432(15) 0.0010(11) 0.0106(11) -0.0007(11)
C135 0.0287(13) 0.0459(16) 0.0574(18) 0.0054(13) 0.0113(12) -0.0032(11)
C136 0.0327(14) 0.0484(16) 0.0534(17) 0.0012(13) 0.0060(12) -0.0128(12)
C137 0.0390(14) 0.0371(14) 0.0423(15) -0.0029(12) 0.0117(12) -0.0094(11)
C138 0.0304(12) 0.0337(13) 0.0341(14) -0.0005(10) 0.0115(11) -0.0031(10)
C139 0.0312(16) 0.071(2) 0.105(3) -0.001(2) 0.0177(18) -0.0054(15)
C140 0.059(2) 0.0480(18) 0.067(2) -0.0189(17) 0.0158(18) -0.0230(16)
C141 0.0317(12) 0.0261(11) 0.0216(12) -0.0036(9) 0.0102(9) -0.0015(9)
C142 0.0325(12) 0.0263(12) 0.0276(12) 0.0005(9) 0.0086(10) -0.0026(9)
C143 0.0304(12) 0.0323(13) 0.0290(13) -0.0009(10) 0.0053(10) 0.0001(10)
C144 0.0372(14) 0.0362(13) 0.0318(14) 0.0049(11) 0.0068(11) 0.0069(11)
C145 0.0422(14) 0.0302(13) 0.0319(14) 0.0035(10) 0.0147(11) 0.0008(11)
C146 0.0335(13) 0.0303(12) 0.0293(13) 0.0006(10) 0.0122(10) -0.0025(10)
C147 0.0334(14) 0.0443(16) 0.0461(17) 0.0021(13) 0.0040(12) -0.0007(12)
C148 0.0542(19) 0.0397(16) 0.060(2) 0.0178(15) 0.0214(17) 0.0043(14)
C149 0.0301(12) 0.0287(12) 0.0270(12) 0.0007(9) 0.0090(10) 0.0041(9)
C150 0.0346(13) 0.0328(13) 0.0281(13) 0.0010(10) 0.0077(10) -0.0038(10)
C151 0.0477(15) 0.0364(14) 0.0308(14) -0.0041(11) 0.0092(12) -0.0029(11)
C152 0.0624(18) 0.0447(16) 0.0326(15) -0.0075(12) 0.0177(13) 0.0020(13)
C153 0.0581(17) 0.0383(14) 0.0352(15) 0.0013(11) 0.0257(13) 0.0009(12)
C154 0.0458(15) 0.0318(13) 0.0354(14) 0.0003(11) 0.0187(12) -0.0008(11)
C155 0.072(2) 0.0541(19) 0.0458(19) -0.0129(15) 0.0146(16) -0.0207(16)
C156 0.102(3) 0.060(2) 0.060(2) -0.0141(19) 0.056(2) -0.019(2)
C157 0.0249(11) 0.0264(11) 0.0253(12) -0.0021(9) 0.0042(9) -0.0032(9)
C158 0.0267(12) 0.0322(12) 0.0286(13) -0.0011(10) 0.0072(10) -0.0002(10)
C159 0.0342(13) 0.0308(12) 0.0301(13) 0.0034(10) 0.0040(10) 0.0000(10)
C160 0.0460(15) 0.0377(14) 0.0323(14) 0.0090(11) 0.0122(12) -0.0015(11)
C161 0.0411(14) 0.0413(14) 0.0311(14) 0.0046(11) 0.0158(11) 0.0027(11)
C162 0.0331(12) 0.0288(12) 0.0294(13) 0.0015(10) 0.0094(10) 0.0021(10)
C163 0.067(2) 0.0360(15) 0.0393(17) 0.0067(13) 0.0111(16) 0.0033(14)
C164 0.080(3) 0.061(2) 0.054(2) 0.0133(18) 0.0416(19) 0.013(2)
F25 0.0519(12) 0.0749(15) 0.239(3) -0.0352(17) 0.0613(16) 0.0053(11)
F26 0.1037(19) 0.167(3) 0.221(3) 0.078(2) 0.124(2) 0.0431(18)
F27 0.0388(12) 0.167(3) 0.170(3) -0.045(2) -0.0052(14) 0.0200(14)
F28 0.043(3) 0.062(4) 0.150(7) -0.063(4) 0.031(3) -0.016(2)
F29 0.202(10) 0.038(2) 0.094(6) -0.001(3) 0.052(6) -0.029(4)
F30 0.085(3) 0.092(6) 0.077(4) -0.045(3) 0.008(3) -0.028(3)
F28B 0.212(16) 0.034(5) 0.095(6) -0.018(4) -0.019(9) 0.040(7)
F29B 0.050(4) 0.062(7) 0.167(17) -0.051(8) 0.020(7) -0.025(4)
F30B 0.188(17) 0.060(7) 0.122(9) -0.009(6) 0.110(10) -0.008(7)
F31 0.0349(10) 0.0833(14) 0.164(2) 0.0553(14) -0.0139(11) -0.0070(9)
F32 0.0597(12) 0.216(3) 0.0680(14) 0.0004(15) 0.0235(11) -0.0630(15)
F33 0.0561(12) 0.0648(12) 0.161(2) -0.0332(13) 0.0162(13) -0.0241(10)
F34 0.045(3) 0.080(6) 0.195(11) 0.089(7) 0.033(5) 0.006(3)
F35 0.139(8) 0.058(3) 0.045(4) 0.028(2) -0.003(2) -0.007(3)
F36 0.124(6) 0.0276(18) 0.094(4) 0.006(2) 0.045(4) 0.010(3)
F34B 0.135(13) 0.063(5) 0.121(8) 0.040(5) 0.096(9) 0.005(5)
F35B 0.046(4) 0.114(11) 0.28(2) 0.148(13) -0.001(9) 0.005(6)
F36B 0.24(2) 0.039(4) 0.103(7) -0.004(4) 0.085(11) -0.043(7)
F37 0.0633(13) 0.1017(17) 0.139(2) -0.0414(15) 0.0072(13) -0.0370(12)
F38 0.1202(18) 0.0478(11) 0.1065(17) 0.0067(11) 0.0117(14) -0.0316(11)
F39 0.244(3) 0.0939(16) 0.0734(15) -0.0537(13) 0.0771(18) -0.0952(19)
F40 0.169(8) 0.100(6) 0.090(4) -0.040(4) 0.102(5) -0.079(6)
F41 0.138(4) 0.141(6) 0.057(3) 0.042(3) 0.050(3) 0.008(4)
F42 0.109(5) 0.091(4) 0.114(7) 0.021(4) 0.089(5) 0.034(4)
F40B 0.30(3) 0.063(10) 0.32(3) 0.128(15) 0.26(2) 0.101(14)
F41B 0.30(3) 0.16(2) 0.118(15) -0.085(14) 0.161(18) -0.14(2)
F42B 0.077(7) 0.37(3) 0.111(11) 0.100(13) 0.041(7) -0.024(12)
F43 0.051(3) 0.057(3) 0.164(6) -0.023(4) -0.021(4) 0.022(2)
F44 0.139(7) 0.037(3) 0.061(3) -0.0126(19) -0.003(4) 0.019(4)
F45 0.168(6) 0.052(3) 0.156(9) 0.057(4) 0.118(7) 0.040(3)
F43B 0.18(2) 0.031(6) 0.22(3) -0.030(13) -0.101(16) 0.008(10)
F44B 0.23(2) 0.055(9) 0.034(6) 0.030(5) 0.019(9) 0.074(11)
F45B 0.18(2) 0.057(9) 0.25(2) 0.084(13) 0.19(2) 0.079(12)
F46 0.151(6) 0.089(3) 0.111(4) 0.061(3) 0.111(4) 0.052(4)
F47 0.089(3) 0.130(7) 0.090(4) -0.066(5) 0.050(3) -0.019(4)
F48 0.056(2) 0.107(3) 0.084(3) 0.011(2) 0.0432(18) 0.0251(19)
F46B 0.127(10) 0.153(12) 0.057(6) -0.013(8) 0.045(6) 0.050(11)
F47B 0.40(5) 0.14(2) 0.18(2) 0.10(2) 0.23(3) 0.19(3)
F48B 0.142(15) 0.26(3) 0.26(3) -0.16(2) 0.163(18) -0.147(18)

loop_
_atom_type_symbol
_atom_type_description
_atom_type_scat_dispersion_real
_atom_type_scat_dispersion_imag
_atom_type_scat_source
C C 0.0033 0.0016 'International Tables Vol C Tables 4.2.6.8 and 6.1.1.4'
H H 0.0000 0.0000 'International Tables Vol C Tables 4.2.6.8 and 6.1.1.4'
B B 0.0013 0.0007 'International Tables Vol C Tables 4.2.6.8 and 6.1.1.4'
N N 0.0061 0.0033 'International Tables Vol C Tables 4.2.6.8 and 6.1.1.4'
O O 0.0106 0.0060 'International Tables Vol C Tables 4.2.6.8 and 6.1.1.4'
F F 0.0171 0.0103 'International Tables Vol C Tables 4.2.6.8 and 6.1.1.4'
P P 0.1023 0.0942 'International Tables Vol C Tables 4.2.6.8 and 6.1.1.4'

loop_
_geom_angle_atom_site_label_1
_geom_angle_atom_site_label_2
_geom_angle_atom_site_label_3
_geom_angle
N1 P1 C14 110.64(11)
N1 P1 C13 108.17(12)
C14 P1 C13 111.23(13)
N1 P1 C1 108.16(11)
C14 P1 C1 110.87(11)
C13 P1 C1 107.64(13)
N2 P2 C32 115.91(12)
N2 P2 C33 109.76(11)
C32 P2 C33 106.27(12)
N2 P2 C11 115.09(11)
C32 P2 C11 106.04(13)
C33 P2 C11 102.62(11)
C6 O1 C12 105.49(18)
C20 N1 P1 126.32(17)
C20 N1 H1N1 118.1(19)
P1 N1 H1N1 114.5(19)
C39 N2 P2 129.53(17)
C6 C1 C2 115.7(2)
C6 C1 P1 120.21(19)
C2 C1 P1 123.8(2)
C3 C2 C1 121.5(3)
C3 C2 H2 119.3
C1 C2 H2 119.3
C4 C3 C2 121.2(3)
C4 C3 H3 119.4
C2 C3 H3 119.4
C3 C4 C5 119.2(3)
C3 C4 H4 120.4
C5 C4 H4 120.4
C4 C5 C6 118.1(2)
C4 C5 C7 136.9(2)
C6 C5 C7 105.0(2)
O1 C6 C1 123.7(2)
O1 C6 C5 112.1(2)
C1 C6 C5 124.2(2)
C12 C7 C8 118.3(3)
C12 C7 C5 106.5(2)
C8 C7 C5 135.2(2)
C9 C8 C7 118.2(3)
C9 C8 H8 120.9
C7 C8 H8 120.9
C8 C9 C10 121.9(2)
C8 C9 H9 119.0
C10 C9 H9 119.0
C9 C10 C11 122.6(3)
C9 C10 H10 118.7
C11 C10 H10 118.7
C12 C11 C10 113.2(2)
C12 C11 P2 120.67(17)
C10 C11 P2 126.0(2)
C7 C12 O1 111.0(2)
C7 C12 C11 125.7(2)
O1 C12 C11 123.3(2)
P1 C13 H13A 109.5
P1 C13 H13B 109.5
H13A C13 H13B 109.5
P1 C13 H13C 109.5
H13A C13 H13C 109.5
H13B C13 H13C 109.5
C15 C14 C19 119.7(2)
C15 C14 P1 121.1(2)
C19 C14 P1 119.18(18)
C16 C15 C14 119.6(3)
C16 C15 H15 120.2
C14 C15 H15 120.2
C17 C16 C15 120.2(3)
C17 C16 H16 119.9
C15 C16 H16 119.9
C16 C17 C18 120.9(3)
C16 C17 H17 119.6
C18 C17 H17 119.6
C17 C18 C19 120.1(3)
C17 C18 H18 120.0
C19 C18 H18 120.0
C18 C19 C14 119.5(2)
C18 C19 H19 120.2
C14 C19 H19 120.2
C21 C20 C25 122.9(2)
C21 C20 N1 118.4(2)
C25 C20 N1 118.7(2)
C20 C21 C22 117.3(2)
C20 C21 C26 122.6(2)
C22 C21 C26 120.1(2)
C23 C22 C21 121.1(3)
C23 C22 H22 119.5
C21 C22 H22 119.5
C22 C23 C24 120.4(3)
C22 C23 H23 119.8
C24 C23 H23 119.8
C23 C24 C25 121.3(3)
C23 C24 H24 119.4
C25 C24 H24 119.4
C24 C25 C20 117.1(3)
C24 C25 C29 120.5(2)
C20 C25 C29 122.4(2)
C28 C26 C27 107.3(3)
C28 C26 C21 113.2(3)
C27 C26 C21 113.1(3)
C28 C26 H26 107.7
C27 C26 H26 107.7
C21 C26 H26 107.7
C26 C27 H27A 109.5
C26 C27 H27B 109.5
H27A C27 H27B 109.5
C26 C27 H27C 109.5
H27A C27 H27C 109.5
H27B C27 H27C 109.5
C26 C28 H28A 109.5
C26 C28 H28B 109.5
H28A C28 H28B 109.5
C26 C28 H28C 109.5
H28A C28 H28C 109.5
H28B C28 H28C 109.5
C30 C29 C25 111.1(3)
C30 C29 C31 109.2(3)
C25 C29 C31 113.6(3)
C30 C29 H29 107.5
C25 C29 H29 107.5
C31 C29 H29 107.5
C29 C30 H30A 109.5
C29 C30 H30B 109.5
H30A C30 H30B 109.5
C29 C30 H30C 109.5
H30A C30 H30C 109.5
H30B C30 H30C 109.5
C29 C31 H31A 109.5
C29 C31 H31B 109.5
H31A C31 H31B 109.5
C29 C31 H31C 109.5
H31A C31 H31C 109.5
H31B C31 H31C 109.5
P2 C32 H32A 109.5
P2 C32 H32B 109.5
H32A C32 H32B 109.5
P2 C32 H32C 109.5
H32A C32 H32C 109.5
H32B C32 H32C 109.5
C34 C33 C38 118.3(2)
C34 C33 P2 120.70(19)
C38 C33 P2 121.0(2)
C33 C34 C35 120.4(2)
C33 C34 H34 119.8
C35 C34 H34 119.8
C36 C35 C34 119.8(3)
C36 C35 H35 120.1
C34 C35 H35 120.1
C37 C36 C35 120.3(3)
C37 C36 H36 119.8
C35 C36 H36 119.8
C38 C37 C36 120.0(3)
C38 C37 H37 120.0
C36 C37 H37 120.0
C37 C38 C33 121.2(3)
C37 C38 H38 119.4
C33 C38 H38 119.4
C40 C39 C44 119.4(2)
C40 C39 N2 122.4(2)
C44 C39 N2 118.0(2)
C41 C40 C39 119.2(2)
C41 C40 C45 119.6(2)
C39 C40 C45 121.2(2)
C42 C41 C40 121.9(3)
C42 C41 H41 119.0
C40 C41 H41 119.0
C41 C42 C43 119.3(3)
C41 C42 H42 120.4
C43 C42 H42 120.4
C42 C43 C44 121.4(3)
C42 C43 H43 119.3
C44 C43 H43 119.3
C43 C44 C39 118.7(2)
C43 C44 C48 119.0(2)
C39 C44 C48 122.3(2)
C47 C45 C40 110.9(2)
C47 C45 C46 110.8(2)
C40 C45 C46 112.5(2)
C47 C45 H45 107.5
C40 C45 H45 107.5
C46 C45 H45 107.5
C45 C46 H46A 109.5
C45 C46 H46B 109.5
H46A C46 H46B 109.5
C45 C46 H46C 109.5
H46A C46 H46C 109.5
H46B C46 H46C 109.5
C45 C47 H47A 109.5
C45 C47 H47B 109.5
H47A C47 H47B 109.5
C45 C47 H47C 109.5
H47A C47 H47C 109.5
H47B C47 H47C 109.5
C44 C48 C50 109.9(2)
C44 C48 C49 112.0(2)
C50 C48 C49 110.8(2)
C44 C48 H48 108.0
C50 C48 H48 108.0
C49 C48 H48 108.0
C48 C49 H49A 109.5
C48 C49 H49B 109.5
H49A C49 H49B 109.5
C48 C49 H49C 109.5
H49A C49 H49C 109.5
H49B C49 H49C 109.5
C48 C50 H50A 109.5
C48 C50 H50B 109.5
H50A C50 H50B 109.5
C48 C50 H50C 109.5
H50A C50 H50C 109.5
H50B C50 H50C 109.5
N3 P3 C63 115.91(13)
N3 P3 C64 109.54(12)
C63 P3 C64 107.28(13)
N3 P3 C51 115.58(11)
C63 P3 C51 104.64(13)
C64 P3 C51 102.81(11)
N4 P4 C83 111.12(12)
N4 P4 C82 107.75(12)
C83 P4 C82 111.03(15)
N4 P4 C61 110.08(11)
C83 P4 C61 108.11(12)
C82 P4 C61 108.72(14)
C62 O2 C56 105.38(17)
C70 N3 P3 132.67(19)
C89 N4 P4 126.60(17)
C89 N4 H2N4 113(2)
P4 N4 H2N4 120(2)
C56 C51 C52 113.8(2)
C56 C51 P3 120.12(19)
C52 C51 P3 126.0(2)
C53 C52 C51 122.2(3)
C53 C52 H52 118.9
C51 C52 H52 118.9
C54 C53 C52 121.7(3)
C54 C53 H53 119.2
C52 C53 H53 119.2
C53 C54 C55 118.6(3)
C53 C54 H54 120.7
C55 C54 H54 120.7
C54 C55 C56 118.3(2)
C54 C55 C57 136.1(2)
C56 C55 C57 105.6(2)
C51 C56 O2 123.2(2)
C51 C56 C55 125.3(2)
O2 C56 C55 111.4(2)
C62 C57 C58 118.0(2)
C62 C57 C55 105.7(2)
C58 C57 C55 136.3(2)
C59 C58 C57 118.6(3)
C59 C58 H58 120.7
C57 C58 H58 120.7
C58 C59 C60 122.1(3)
C58 C59 H59 118.9
C60 C59 H59 118.9
C59 C60 C61 120.9(3)
C59 C60 H60 119.5
C61 C60 H60 119.5
C62 C61 C60 115.5(2)
C62 C61 P4 120.73(18)
C60 C61 P4 123.7(2)
O2 C62 C61 123.4(2)
O2 C62 C57 111.9(2)
C61 C62 C57 124.7(2)
P3 C63 H63A 109.5
P3 C63 H63B 109.5
H63A C63 H63B 109.5
P3 C63 H63C 109.5
H63A C63 H63C 109.5
H63B C63 H63C 109.5
C69 C64 C65 118.8(2)
C69 C64 P3 120.6(2)
C65 C64 P3 120.5(2)
C66 C65 C64 119.8(3)
C66 C65 H65 120.1
C64 C65 H65 120.1
C67 C66 C65 120.7(3)
C67 C66 H66 119.7
C65 C66 H66 119.7
C66 C67 C68 120.2(3)
C66 C67 H67 119.9
C68 C67 H67 119.9
C67 C68 C69 120.1(3)
C67 C68 H68 119.9
C69 C68 H68 119.9
C68 C69 C64 120.4(3)
C68 C69 H69 119.8
C64 C69 H69 119.8
C71 C70 C75 118.8(3)
C71 C70 N3 119.0(3)
C75 C70 N3 122.0(3)
C72 C71 C70 119.5(4)
C72 C71 C76 120.0(3)
C70 C71 C76 120.5(3)
C73 C72 C71 121.3(4)
C73 C72 H72 119.4
C71 C72 H72 119.4
C74 C73 C72 120.1(4)
C74 C73 H73 120.0
C72 C73 H73 120.0
C73 C74 C75 121.6(4)
C73 C74 H74 119.2
C75 C74 H74 119.2
C74 C75 C70 118.7(3)
C74 C75 C79 119.5(3)
C70 C75 C79 121.7(3)
C78 C76 C77 107.0(4)
C78 C76 C71 111.2(5)
C77 C76 C71 114.3(4)
C78 C76 H76 108.0
C77 C76 H76 108.0
C71 C76 H76 108.0
C76 C77 H77A 109.5
C76 C77 H77B 109.5
H77A C77 H77B 109.5
C76 C77 H77C 109.5
H77A C77 H77C 109.5
H77B C77 H77C 109.5
C76 C78 H78A 109.5
C76 C78 H78B 109.5
H78A C78 H78B 109.5
C76 C78 H78C 109.5
H78A C78 H78C 109.5
H78B C78 H78C 109.5
C80 C79 C75 113.6(4)
C80 C79 C81 108.5(4)
C75 C79 C81 113.5(4)
C80 C79 H79 107.0
C75 C79 H79 107.0
C81 C79 H79 107.0
C79 C80 H80A 109.5
C79 C80 H80B 109.5
H80A C80 H80B 109.5
C79 C80 H80C 109.5
H80A C80 H80C 109.5
H80B C80 H80C 109.5
C79 C81 H81A 109.5
C79 C81 H81B 109.5
H81A C81 H81B 109.5
C79 C81 H81C 109.5
H81A C81 H81C 109.5
H81B C81 H81C 109.5
P4 C82 H82A 109.5
P4 C82 H82B 109.5
H82A C82 H82B 109.5
P4 C82 H82C 109.5
H82A C82 H82C 109.5
H82B C82 H82C 109.5
C84 C83 C88 120.3(3)
C84 C83 P4 121.0(2)
C88 C83 P4 118.7(2)
C83 C84 C85 121.6(3)
C83 C84 H84 119.2
C85 C84 H84 119.2
C86 C85 C84 117.7(4)
C86 C85 H85 121.1
C84 C85 H85 121.1
C85 C86 C87 121.9(4)
C85 C86 H86 119.0
C87 C86 H86 119.0
C88 C87 C86 119.0(4)
C88 C87 H87 120.5
C86 C87 H87 120.5
C87 C88 C83 119.3(4)
C87 C88 H88 120.3
C83 C88 H88 120.3
C90 C89 C94 122.8(2)
C90 C89 N4 118.4(2)
C94 C89 N4 118.7(2)
C91 C90 C89 117.1(3)
C91 C90 C98 120.2(3)
C89 C90 C98 122.7(3)
C92 C91 C90 121.6(3)
C92 C91 H91 119.2
C90 C91 H91 119.2
C91 C92 C93 120.1(3)
C91 C92 H92 120.0
C93 C92 H92 120.0
C92 C93 C94 121.5(3)
C92 C93 H93 119.2
C94 C93 H93 119.2
C93 C94 C89 117.0(3)
C93 C94 C95 120.5(3)
C89 C94 C95 122.5(2)
C96 C95 C94 111.4(2)
C96 C95 C97 110.2(3)
C94 C95 C97 113.1(3)
C96 C95 H95 107.3
C94 C95 H95 107.3
C97 C95 H95 107.3
C95 C96 H96A 109.5
C95 C96 H96B 109.5
H96A C96 H96B 109.5
C95 C96 H96C 109.5
H96A C96 H96C 109.5
H96B C96 H96C 109.5
C95 C97 H97A 109.5
C95 C97 H97B 109.5
H97A C97 H97B 109.5
C95 C97 H97C 109.5
H97A C97 H97C 109.5
H97B C97 H97C 109.5
C90 C98 C99 112.0(3)
C90 C98 C100 112.0(3)
C99 C98 C100 109.3(3)
C90 C98 H98 107.8
C99 C98 H98 107.8
C100 C98 H98 107.8
C98 C99 H99A 109.5
C98 C99 H99B 109.5
H99A C99 H99B 109.5
C98 C99 H99C 109.5
H99A C99 H99C 109.5
H99B C99 H99C 109.5
C98 C100 H10A 109.5
C98 C100 H10B 109.5
H10A C100 H10B 109.5
C98 C100 H10C 109.5
H10A C100 H10C 109.5
H10B C100 H10C 109.5
C109 B1 C117 109.94(19)
C109 B1 C125 114.22(19)
C117 B1 C125 103.02(18)
C109 B1 C101 104.35(18)
C117 B1 C101 114.26(19)
C125 B1 C101 111.37(19)
C102 C101 C106 114.9(2)
C102 C101 B1 123.1(2)
C106 C101 B1 121.8(2)
C103 C102 C101 122.7(2)
C103 C102 H102 118.6
C101 C102 H102 118.6
C104 C103 C102 120.5(2)
C104 C103 C108 120.3(3)
C102 C103 C108 119.1(3)
C105 C104 C103 118.7(2)
C105 C104 H104 120.7
C103 C104 H104 120.7
C104 C105 C106 120.1(2)
C104 C105 C107 118.9(2)
C106 C105 C107 120.9(2)
C105 C106 C101 123.1(2)
C105 C106 H106 118.5
C101 C106 H106 118.5
F1 C107 F2 107.2(3)
F1 C107 F3 105.4(3)
F2 C107 F3 103.3(2)
F1 C107 C105 114.0(2)
F2 C107 C105 113.2(3)
F3 C107 C105 112.9(2)
F5 C108 F4 110.5(4)
F5 C108 F6 100.4(4)
F4 C108 F6 98.8(4)
F5 C108 C103 116.0(4)
F4 C108 C103 117.7(3)
F6 C108 C103 110.6(4)
C110 C109 C114 115.5(2)
C110 C109 B1 123.5(2)
C114 C109 B1 120.7(2)
C111 C110 C109 122.2(2)
C111 C110 H110 118.9
C109 C110 H110 118.9
C110 C111 C112 120.9(2)
C110 C111 C116 120.4(2)
C112 C111 C116 118.7(2)
C113 C112 C111 118.2(2)
C113 C112 H112 120.9
C111 C112 H112 120.9
C112 C113 C114 120.9(2)
C112 C113 C115 120.6(2)
C114 C113 C115 118.4(2)
C113 C114 C109 122.2(2)
C113 C114 H114 118.9
C109 C114 H114 118.9
F7 C115 F8 106.7(2)
F7 C115 F9 105.8(2)
F8 C115 F9 105.0(2)
F7 C115 C113 113.5(2)
F8 C115 C113 112.4(2)
F9 C115 C113 112.8(2)
F10 C116 F11 107.5(3)
F10 C116 F12 104.1(3)
F11 C116 F12 102.4(3)
F10 C116 C111 114.6(3)
F11 C116 C111 114.4(3)
F12 C116 C111 112.7(3)
C118 C117 C122 115.1(2)
C118 C117 B1 126.0(2)
C122 C117 B1 118.5(2)
C117 C118 C119 122.7(2)
C117 C118 H118 118.6
C119 C118 H118 118.6
C120 C119 C118 120.8(2)
C120 C119 C123 120.5(2)
C118 C119 C123 118.7(2)
C119 C120 C121 118.2(2)
C119 C120 H120 120.9
C121 C120 H120 120.9
C122 C121 C120 120.1(2)
C122 C121 C124 119.1(2)
C120 C121 C124 120.9(2)
C121 C122 C117 123.2(2)
C121 C122 H122 118.4
C117 C122 H122 118.4
F15 C123 F13 106.0(2)
F15 C123 F14 106.8(2)
F13 C123 F14 105.0(2)
F15 C123 C119 112.3(2)
F13 C123 C119 113.9(2)
F14 C123 C119 112.3(2)
F16B C124 F17 127.0(9)
F16B C124 F18B 103.2(9)
F17 C124 F18B 29.4(13)
F16B C124 F16 77.6(8)
F17 C124 F16 107.5(9)
F18B C124 F16 123.5(8)
F16B C124 F18 24.5(10)
F17 C124 F18 110.1(11)
F18B C124 F18 82.4(7)
F16 C124 F18 99.9(6)
F16B C124 F17B 109.5(8)
F17 C124 F17B 78.1(8)
F18B C124 F17B 102.7(10)
F16 C124 F17B 34.4(9)
F18 C124 F17B 127.6(10)
F16B C124 C121 113.8(5)
F17 C124 C121 110.9(7)
F18B C124 C121 115.4(5)
F16 C124 C121 115.2(6)
F18 C124 C121 112.7(5)
F17B C124 C121 111.4(6)
C126 C125 C130 115.2(2)
C126 C125 B1 125.0(2)
C130 C125 B1 119.4(2)
C127 C126 C125 122.4(2)
C127 C126 H126 118.8
C125 C126 H126 118.8
C128 C127 C126 120.9(2)
C128 C127 C131 119.6(2)
C126 C127 C131 119.5(2)
C127 C128 C129 118.4(2)
C127 C128 H128 120.8
C129 C128 H128 120.8
C128 C129 C130 120.4(2)
C128 C129 C132 120.8(2)
C130 C129 C132 118.9(2)
C129 C130 C125 122.7(2)
C129 C130 H130 118.6
C125 C130 H130 118.6
F22B C131 F24 128.7(4)
F22B C131 F24B 108.2(5)
F24 C131 F24B 48.5(4)
F22B C131 F23 44.8(4)
F24 C131 F23 108.7(5)
F24B C131 F23 129.3(5)
F22B C131 F23B 104.7(5)
F24 C131 F23B 56.0(4)
F24B C131 F23B 102.7(6)
F23 C131 F23B 62.4(5)
F22B C131 F22 58.6(4)
F24 C131 F22 102.6(5)
F24B C131 F22 57.3(5)
F23 C131 F22 100.7(5)
F23B C131 F22 138.8(4)
F22B C131 C127 115.4(3)
F24 C131 C127 115.9(3)
F24B C131 C127 114.8(4)
F23 C131 C127 115.8(4)
F23B C131 C127 109.8(3)
F22 C131 C127 111.3(3)
F20 C132 F19 107.8(3)
F20 C132 F21 105.2(3)
F19 C132 F21 102.9(3)
F20 C132 C129 114.3(2)
F19 C132 C129 113.0(2)
F21 C132 C129 112.6(3)
C157 B2 C133 107.43(18)
C157 B2 C141 112.03(17)
C133 B2 C141 112.35(18)
C157 B2 C149 112.15(18)
C133 B2 C149 111.47(18)
C141 B2 C149 101.45(17)
C134 C133 C138 115.3(2)
C134 C133 B2 122.8(2)
C138 C133 B2 121.8(2)
C135 C134 C133 122.4(2)
C135 C134 H134 118.8
C133 C134 H134 118.8
C136 C135 C134 120.9(2)
C136 C135 C139 119.0(2)
C134 C135 C139 120.1(3)
C135 C136 C137 118.2(2)
C135 C136 H136 120.9
C137 C136 H136 120.9
C136 C137 C138 120.9(2)
C136 C137 C140 118.9(2)
C138 C137 C140 120.1(2)
C137 C138 C133 122.3(2)
C137 C138 H138 118.8
C133 C138 H138 118.8
F25 C139 F26 107.7(3)
F25 C139 F27 105.4(3)
F26 C139 F27 100.9(3)
F25 C139 C135 115.7(3)
F26 C139 C135 113.2(3)
F27 C139 C135 112.5(3)
F29B C140 F29 71.0(9)
F29B C140 F28 118.6(10)
F29 C140 F28 111.9(7)
F29B C140 F30B 111.3(12)
F29 C140 F30B 121.5(9)
F28 C140 F30B 13.1(12)
F29B C140 F30 33.4(10)
F29 C140 F30 104.3(4)
F28 C140 F30 103.4(6)
F30B C140 F30 91.6(9)
F29B C140 F28B 102.3(8)
F29 C140 F28B 33.8(8)
F28 C140 F28B 86.0(11)
F30B C140 F28B 98.4(11)
F30 C140 F28B 133.6(6)
F29B C140 C137 119.5(6)
F29 C140 C137 112.7(4)
F28 C140 C137 114.7(4)
F30B C140 C137 114.4(8)
F30 C140 C137 108.7(6)
F28B C140 C137 107.9(6)
C142 C141 C146 115.4(2)
C142 C141 B2 122.03(19)
C146 C141 B2 122.03(19)
C143 C142 C141 122.8(2)
C143 C142 H142 118.6
C141 C142 H142 118.6
C144 C143 C142 120.2(2)
C144 C143 C147 120.5(2)
C142 C143 C147 119.2(2)
C143 C144 C145 118.2(2)
C143 C144 H144 120.9
C145 C144 H144 120.9
C146 C145 C144 121.2(2)
C146 C145 C148 119.6(2)
C144 C145 C148 119.1(2)
C145 C146 C141 122.1(2)
C145 C146 H146 118.9
C141 C146 H146 118.9
F32 C147 F31 106.9(3)
F32 C147 F33 103.5(3)
F31 C147 F33 104.2(2)
F32 C147 C143 114.3(2)
F31 C147 C143 114.1(2)
F33 C147 C143 112.8(2)
F35B C148 F34B 109.2(13)
F35B C148 F34 121.4(7)
F34B C148 F34 28.9(9)
F35B C148 F36 69.0(15)
F34B C148 F36 132.4(7)
F34 C148 F36 109.0(6)
F35B C148 F36B 107.8(8)
F34B C148 F36B 99.2(8)
F34 C148 F36B 70.6(7)
F36 C148 F36B 44.5(9)
F35B C148 F35 34.0(17)
F34B C148 F35 82.3(9)
F34 C148 F35 105.0(7)
F36 C148 F35 102.4(5)
F36B C148 F35 134.2(9)
F35B C148 C145 117.5(5)
F34B C148 C145 110.3(7)
F34 C148 C145 116.7(5)
F36 C148 C145 111.8(4)
F36B C148 C145 111.3(5)
F35 C148 C145 110.8(4)
C154 C149 C150 115.4(2)
C154 C149 B2 121.7(2)
C150 C149 B2 122.46(19)
C151 C150 C149 122.3(2)
C151 C150 H150 118.9
C149 C150 H150 118.9
C152 C151 C150 121.0(2)
C152 C151 C155 120.4(2)
C150 C151 C155 118.5(2)
C151 C152 C153 118.0(2)
C151 C152 H152 121.0
C153 C152 H152 121.0
C154 C153 C152 120.9(2)
C154 C153 C156 120.3(2)
C152 C153 C156 118.8(2)
C153 C154 C149 122.4(2)
C153 C154 H154 118.8
C149 C154 H154 118.8
F39 C155 F38 106.3(3)
F39 C155 F37 107.2(3)
F38 C155 F37 102.9(3)
F39 C155 C151 113.8(3)
F38 C155 C151 113.1(3)
F37 C155 C151 112.7(3)
F40B C156 F41B 113.1(13)
F40B C156 F42 125.6(8)
F41B C156 F42 41.3(18)
F40B C156 F40 38(2)
F41B C156 F40 127.2(8)
F42 C156 F40 109.3(5)
F40B C156 F41 66(2)
F41B C156 F41 63.7(18)
F42 C156 F41 103.5(4)
F40 C156 F41 103.2(5)
F40B C156 F42B 102.1(14)
F41B C156 F42B 94.1(13)
F42 C156 F42B 54.1(12)
F40 C156 F42B 66.2(12)
F41 C156 F42B 143.7(5)
F40B C156 C153 119.2(8)
F41B C156 C153 117.8(8)
F42 C156 C153 114.5(4)
F40 C156 C153 114.7(3)
F41 C156 C153 110.5(4)
F42B C156 C153 105.3(5)
C158 C157 C162 115.3(2)
C158 C157 B2 122.32(19)
C162 C157 B2 122.29(19)
C157 C158 C159 122.8(2)
C157 C158 H158 118.6
C159 C158 H158 118.6
C160 C159 C158 120.4(2)
C160 C159 C163 120.1(2)
C158 C159 C163 119.4(2)
C161 C160 C159 118.1(2)
C161 C160 H160 120.9
C159 C160 H160 120.9
C160 C161 C162 120.9(2)
C160 C161 C164 119.5(2)
C162 C161 C164 119.6(2)
C161 C162 C157 122.3(2)
C161 C162 H162 118.8
C157 C162 H162 118.8
F45B C163 F44B 103.5(12)
F45B C163 F43B 109.8(16)
F44B C163 F43B 108.5(15)
F45B C163 F45 122.1(9)
F44B C163 F45 29.3(14)
F43B C163 F45 80.4(19)
F45B C163 F44 80.7(17)
F44B C163 F44 128.4(11)
F43B C163 F44 31(3)
F45 C163 F44 105.7(6)
F45B C163 F43 23.6(17)
F44B C163 F43 82.3(15)
F43B C163 F43 128(2)
F45 C163 F43 106.1(5)
F44 C163 F43 102.0(5)
F45B C163 C159 114.1(7)
F44B C163 C159 111.1(8)
F43B C163 C159 109.6(12)
F45 C163 C159 114.9(4)
F44 C163 C159 113.5(4)
F43 C163 C159 113.5(4)
F47B C164 F48B 118.0(16)
F47B C164 F47 46(2)
F48B C164 F47 121.3(10)
F47B C164 F46 129.4(9)
F48B C164 F46 24.8(18)
F47 C164 F46 110.8(5)
F47B C164 F48 60(2)
F48B C164 F48 77.7(18)
F47 C164 F48 103.7(4)
F46 C164 F48 102.1(4)
F47B C164 C161 117.1(9)
F48B C164 C161 119.1(11)
F47 C164 C161 114.8(3)
F46 C164 C161 113.5(3)
F48 C164 C161 110.7(3)
F47B C164 F46B 97.1(19)
F48B C164 F46B 93.7(14)
F47 C164 F46B 52.1(6)
F46 C164 F46B 71.1(7)
F48 C164 F46B 145.1(5)
C161 C164 F46B 103.1(5)

loop_
_geom_bond_atom_site_label_1
_geom_bond_atom_site_label_2
_geom_bond_distance
P1 N1 1.624(2)
P1 C14 1.774(3)
P1 C13 1.782(3)
P1 C1 1.802(3)
P2 N2 1.544(2)
P2 C32 1.801(3)
P2 C33 1.803(3)
P2 C11 1.818(3)
O1 C6 1.379(3)
O1 C12 1.392(3)
N1 C20 1.452(3)
N1 H1N1 0.81(3)
N2 C39 1.419(3)
C1 C6 1.387(3)
C1 C2 1.396(3)
C2 C3 1.389(4)
C2 H2 0.9500
C3 C4 1.382(4)
C3 H3 0.9500
C4 C5 1.393(4)
C4 H4 0.9500
C5 C6 1.395(3)
C5 C7 1.450(4)
C7 C12 1.390(3)
C7 C8 1.398(3)
C8 C9 1.365(4)
C8 H8 0.9500
C9 C10 1.389(4)
C9 H9 0.9500
C10 C11 1.401(3)
C10 H10 0.9500
C11 C12 1.393(3)
C13 H13A 0.9800
C13 H13B 0.9800
C13 H13C 0.9800
C14 C15 1.388(3)
C14 C19 1.388(3)
C15 C16 1.381(4)
C15 H15 0.9500
C16 C17 1.359(4)
C16 H16 0.9500
C17 C18 1.368(4)
C17 H17 0.9500
C18 C19 1.380(4)
C18 H18 0.9500
C19 H19 0.9500
C20 C21 1.390(3)
C20 C25 1.391(3)
C21 C22 1.394(4)
C21 C26 1.526(4)
C22 C23 1.360(4)
C22 H22 0.9500
C23 C24 1.378(4)
C23 H23 0.9500
C24 C25 1.386(4)
C24 H24 0.9500
C25 C29 1.518(4)
C26 C28 1.476(5)
C26 C27 1.479(5)
C26 H26 1.0000
C27 H27A 0.9800
C27 H27B 0.9800
C27 H27C 0.9800
C28 H28A 0.9800
C28 H28B 0.9800
C28 H28C 0.9800
C29 C30 1.509(5)
C29 C31 1.531(4)
C29 H29 1.0000
C30 H30A 0.9800
C30 H30B 0.9800
C30 H30C 0.9800
C31 H31A 0.9800
C31 H31B 0.9800
C31 H31C 0.9800
C32 H32A 0.9800
C32 H32B 0.9800
C32 H32C 0.9800
C33 C34 1.389(3)
C33 C38 1.393(4)
C34 C35 1.389(4)
C34 H34 0.9500
C35 C36 1.380(4)
C35 H35 0.9500
C36 C37 1.370(4)
C36 H36 0.9500
C37 C38 1.370(4)
C37 H37 0.9500
C38 H38 0.9500
C39 C40 1.402(3)
C39 C44 1.415(3)
C40 C41 1.377(4)
C40 C45 1.523(4)
C41 C42 1.370(4)
C41 H41 0.9500
C42 C43 1.374(4)
C42 H42 0.9500
C43 C44 1.390(4)
C43 H43 0.9500
C44 C48 1.511(3)
C45 C47 1.513(4)
C45 C46 1.532(4)
C45 H45 1.0000
C46 H46A 0.9800
C46 H46B 0.9800
C46 H46C 0.9800
C47 H47A 0.9800
C47 H47B 0.9800
C47 H47C 0.9800
C48 C50 1.521(4)
C48 C49 1.521(4)
C48 H48 1.0000
C49 H49A 0.9800
C49 H49B 0.9800
C49 H49C 0.9800
C50 H50A 0.9800
C50 H50B 0.9800
C50 H50C 0.9800
P3 N3 1.535(2)
P3 C63 1.790(3)
P3 C64 1.805(3)
P3 C51 1.821(3)
P4 N4 1.627(2)
P4 C83 1.773(3)
P4 C82 1.779(3)
P4 C61 1.782(3)
O2 C62 1.377(3)
O2 C56 1.390(3)
N3 C70 1.421(3)
N4 C89 1.449(3)
N4 H2N4 0.79(3)
C51 C56 1.389(3)
C51 C52 1.402(3)
C52 C53 1.392(4)
C52 H52 0.9500
C53 C54 1.369(4)
C53 H53 0.9500
C54 C55 1.391(3)
C54 H54 0.9500
C55 C56 1.393(3)
C55 C57 1.451(3)
C57 C62 1.390(3)
C57 C58 1.394(3)
C58 C59 1.381(4)
C58 H58 0.9500
C59 C60 1.382(4)
C59 H59 0.9500
C60 C61 1.401(3)
C60 H60 0.9500
C61 C62 1.387(3)
C63 H63A 0.9800
C63 H63B 0.9800
C63 H63C 0.9800
C64 C69 1.387(3)
C64 C65 1.403(4)
C65 C66 1.377(4)
C65 H65 0.9500
C66 C67 1.367(4)
C66 H66 0.9500
C67 C68 1.376(4)
C67 H67 0.9500
C68 C69 1.380(4)
C68 H68 0.9500
C69 H69 0.9500
C70 C71 1.402(4)
C70 C75 1.416(4)
C71 C72 1.388(5)
C71 C76 1.527(6)
C72 C73 1.362(6)
C72 H72 0.9500
C73 C74 1.353(6)
C73 H73 0.9500
C74 C75 1.396(5)
C74 H74 0.9500
C75 C79 1.508(5)
C76 C78 1.480(7)
C76 C77 1.509(7)
C76 H76 1.0000
C77 H77A 0.9800
C77 H77B 0.9800
C77 H77C 0.9800
C78 H78A 0.9800
C78 H78B 0.9800
C78 H78C 0.9800
C79 C80 1.487(6)
C79 C81 1.512(6)
C79 H79 1.0000
C80 H80A 0.9800
C80 H80B 0.9800
C80 H80C 0.9800
C81 H81A 0.9800
C81 H81B 0.9800
C81 H81C 0.9800
C82 H82A 0.9800
C82 H82B 0.9800
C82 H82C 0.9800
C83 C84 1.373(4)
C83 C88 1.388(4)
C84 C85 1.384(4)
C84 H84 0.9500
C85 C86 1.369(5)
C85 H85 0.9500
C86 C87 1.407(6)
C86 H86 0.9500
C87 C88 1.380(5)
C87 H87 0.9500
C88 H88 0.9500
C89 C90 1.393(4)
C89 C94 1.396(4)
C90 C91 1.392(4)
C90 C98 1.513(5)
C91 C92 1.362(5)
C91 H91 0.9500
C92 C93 1.374(4)
C92 H92 0.9500
C93 C94 1.388(4)
C93 H93 0.9500
C94 C95 1.517(4)
C95 C96 1.512(4)
C95 C97 1.518(4)
C95 H95 1.0000
C96 H96A 0.9800
C96 H96B 0.9800
C96 H96C 0.9800
C97 H97A 0.9800
C97 H97B 0.9800
C97 H97C 0.9800
C98 C99 1.517(6)
C98 C100 1.518(5)
C98 H98 1.0000
C99 H99A 0.9800
C99 H99B 0.9800
C99 H99C 0.9800
C100 H10A 0.9800
C100 H10B 0.9800
C100 H10C 0.9800
B1 C109 1.635(3)
B1 C117 1.637(4)
B1 C125 1.639(3)
B1 C101 1.642(3)
C101 C102 1.390(3)
C101 C106 1.401(3)
C102 C103 1.388(3)
C102 H102 0.9500
C103 C104 1.377(4)
C103 C108 1.476(4)
C104 C105 1.375(4)
C104 H104 0.9500
C105 C106 1.385(3)
C105 C107 1.489(4)
C106 H106 0.9500
C107 F1 1.299(3)
C107 F2 1.312(3)
C107 F3 1.330(3)
C108 F5 1.259(5)
C108 F4 1.260(4)
C108 F6 1.338(6)
C109 C110 1.399(3)
C109 C114 1.403(3)
C110 C111 1.382(3)
C110 H110 0.9500
C111 C112 1.385(3)
C111 C116 1.483(4)
C112 C113 1.375(3)
C112 H112 0.9500
C113 C114 1.387(3)
C113 C115 1.486(3)
C114 H114 0.9500
C115 F7 1.319(3)
C115 F8 1.330(3)
C115 F9 1.334(3)
C116 F10 1.287(3)
C116 F11 1.303(4)
C116 F12 1.321(4)
C117 C118 1.385(3)
C117 C122 1.400(3)
C118 C119 1.392(3)
C118 H118 0.9500
C119 C120 1.378(3)
C119 C123 1.490(3)
C120 C121 1.387(3)
C120 H120 0.9500
C121 C122 1.386(3)
C121 C124 1.487(3)
C122 H122 0.9500
C123 F15 1.323(3)
C123 F13 1.330(3)
C123 F14 1.339(3)
C124 F16B 1.269(9)
C124 F17 1.277(14)
C124 F18B 1.299(10)
C124 F16 1.303(10)
C124 F18 1.305(8)
C124 F17B 1.329(11)
C125 C126 1.396(3)
C125 C130 1.403(3)
C126 C127 1.389(3)
C126 H126 0.9500
C127 C128 1.378(3)
C127 C131 1.491(3)
C128 C129 1.384(3)
C128 H128 0.9500
C129 C130 1.385(3)
C129 C132 1.485(4)
C130 H130 0.9500
C131 F22B 1.232(5)
C131 F24 1.236(6)
C131 F24B 1.283(5)
C131 F23 1.320(6)
C131 F23B 1.343(6)
C131 F22 1.364(5)
C132 F20 1.309(3)
C132 F19 1.321(3)
C132 F21 1.329(4)
B2 C157 1.637(3)
B2 C133 1.639(3)
B2 C141 1.641(3)
B2 C149 1.642(3)
C133 C134 1.399(3)
C133 C138 1.403(3)
C134 C135 1.385(3)
C134 H134 0.9500
C135 C136 1.380(4)
C135 C139 1.482(4)
C136 C137 1.381(3)
C136 H136 0.9500
C137 C138 1.384(3)
C137 C140 1.500(4)
C138 H138 0.9500
C139 F25 1.279(4)
C139 F26 1.291(4)
C139 F27 1.336(4)
C140 F29B 1.254(11)
C140 F29 1.268(8)
C140 F28 1.282(8)
C140 F30B 1.287(15)
C140 F30 1.378(8)
C140 F28B 1.443(13)
C141 C142 1.396(3)
C141 C146 1.402(3)
C142 C143 1.392(3)
C142 H142 0.9500
C143 C144 1.382(3)
C143 C147 1.482(3)
C144 C145 1.383(3)
C144 H144 0.9500
C145 C146 1.382(3)
C145 C148 1.494(3)
C146 H146 0.9500
C147 F32 1.292(3)
C147 F31 1.316(3)
C147 F33 1.325(3)
C148 F35B 1.229(9)
C148 F34B 1.277(13)
C148 F34 1.281(9)
C148 F36 1.307(6)
C148 F36B 1.346(13)
C148 F35 1.360(7)
C149 C154 1.398(3)
C149 C150 1.398(3)
C150 C151 1.391(3)
C150 H150 0.9500
C151 C152 1.371(3)
C151 C155 1.497(4)
C152 C153 1.388(4)
C152 H152 0.9500
C153 C154 1.384(3)
C153 C156 1.495(4)
C154 H154 0.9500
C155 F39 1.303(3)
C155 F38 1.315(4)
C155 F37 1.325(4)
C156 F40B 1.157(12)
C156 F41B 1.204(13)
C156 F42 1.269(6)
C156 F40 1.276(6)
C156 F41 1.386(6)
C156 F42B 1.465(12)
C157 C158 1.391(3)
C157 C162 1.403(3)
C158 C159 1.393(3)
C158 H158 0.9500
C159 C160 1.384(3)
C159 C163 1.495(3)
C160 C161 1.384(3)
C160 H160 0.9500
C161 C162 1.387(3)
C161 C164 1.499(4)
C162 H162 0.9500
C163 F45B 1.243(17)
C163 F44B 1.245(14)
C163 F43B 1.29(2)
C163 F45 1.306(7)
C163 F44 1.309(8)
C163 F43 1.316(6)
C164 F47B 1.175(15)
C164 F48B 1.214(18)
C164 F47 1.284(5)
C164 F46 1.311(5)
C164 F48 1.366(5)
C164 F46B 1.515(14)

loop_
_geom_torsion_atom_site_label_1
_geom_torsion_atom_site_label_2
_geom_torsion_atom_site_label_3
_geom_torsion_atom_site_label_4
_geom_torsion
C14 P1 N1 C20 -124.7(2)
C13 P1 N1 C20 -2.6(2)
C1 P1 N1 C20 113.7(2)
C32 P2 N2 C39 -24.4(3)
C33 P2 N2 C39 -144.7(2)
C11 P2 N2 C39 100.2(2)
N1 P1 C1 C6 38.9(2)
C14 P1 C1 C6 -82.5(2)
C13 P1 C1 C6 155.6(2)
N1 P1 C1 C2 -135.8(2)
C14 P1 C1 C2 102.8(2)
C13 P1 C1 C2 -19.1(3)
C6 C1 C2 C3 -1.1(4)
P1 C1 C2 C3 173.9(2)
C1 C2 C3 C4 0.1(4)
C2 C3 C4 C5 1.1(4)
C3 C4 C5 C6 -1.2(4)
C3 C4 C5 C7 179.4(3)
C12 O1 C6 C1 -180.0(2)
C12 O1 C6 C5 -1.2(2)
C2 C1 C6 O1 179.5(2)
P1 C1 C6 O1 4.4(3)
C2 C1 C6 C5 0.9(4)
P1 C1 C6 C5 -174.22(19)
C4 C5 C6 O1 -178.5(2)
C7 C5 C6 O1 1.0(3)
C4 C5 C6 C1 0.2(4)
C7 C5 C6 C1 179.8(2)
C4 C5 C7 C12 179.0(3)
C6 C5 C7 C12 -0.4(3)
C4 C5 C7 C8 -2.2(5)
C6 C5 C7 C8 178.4(3)
C12 C7 C8 C9 0.2(4)
C5 C7 C8 C9 -178.6(3)
C7 C8 C9 C10 0.3(4)
C8 C9 C10 C11 -0.9(4)
C9 C10 C11 C12 0.9(4)
C9 C10 C11 P2 177.4(2)
N2 P2 C11 C12 42.3(2)
C32 P2 C11 C12 171.8(2)
C33 P2 C11 C12 -76.9(2)
N2 P2 C11 C10 -134.0(2)
C32 P2 C11 C10 -4.5(3)
C33 P2 C11 C10 106.8(2)
C8 C7 C12 O1 -179.4(2)
C5 C7 C12 O1 -0.3(3)
C8 C7 C12 C11 0.0(4)
C5 C7 C12 C11 179.0(2)
C6 O1 C12 C7 0.9(2)
C6 O1 C12 C11 -178.4(2)
C10 C11 C12 C7 -0.5(4)
P2 C11 C12 C7 -177.20(19)
C10 C11 C12 O1 178.8(2)
P2 C11 C12 O1 2.1(3)
N1 P1 C14 C15 134.1(2)
C13 P1 C14 C15 13.8(2)
C1 P1 C14 C15 -105.9(2)
N1 P1 C14 C19 -43.4(2)
C13 P1 C14 C19 -163.7(2)
C1 P1 C14 C19 76.6(2)
C19 C14 C15 C16 -1.0(4)
P1 C14 C15 C16 -178.5(2)
C14 C15 C16 C17 0.6(4)
C15 C16 C17 C18 0.0(5)
C16 C17 C18 C19 0.0(5)
C17 C18 C19 C14 -0.5(4)
C15 C14 C19 C18 1.0(4)
P1 C14 C19 C18 178.5(2)
P1 N1 C20 C21 92.4(3)
P1 N1 C20 C25 -90.1(3)
C25 C20 C21 C22 -1.1(4)
N1 C20 C21 C22 176.3(2)
C25 C20 C21 C26 -179.6(3)
N1 C20 C21 C26 -2.2(4)
C20 C21 C22 C23 -0.5(5)
C26 C21 C22 C23 178.0(3)
C21 C22 C23 C24 1.4(6)
C22 C23 C24 C25 -0.5(6)
C23 C24 C25 C20 -1.1(5)
C23 C24 C25 C29 -180.0(3)
C21 C20 C25 C24 1.9(4)
N1 C20 C25 C24 -175.5(3)
C21 C20 C25 C29 -179.2(3)
N1 C20 C25 C29 3.4(4)
C20 C21 C26 C28 -127.6(4)
C22 C21 C26 C28 53.9(5)
C20 C21 C26 C27 110.1(4)
C22 C21 C26 C27 -68.4(4)
C24 C25 C29 C30 81.1(4)
C20 C25 C29 C30 -97.8(3)
C24 C25 C29 C31 -42.5(4)
C20 C25 C29 C31 138.6(3)
N2 P2 C33 C34 4.0(2)
C32 P2 C33 C34 -122.1(2)
C11 P2 C33 C34 126.8(2)
N2 P2 C33 C38 -177.9(2)
C32 P2 C33 C38 56.0(3)
C11 P2 C33 C38 -55.1(3)
C38 C33 C34 C35 1.3(4)
P2 C33 C34 C35 179.5(2)
C33 C34 C35 C36 -2.1(4)
C34 C35 C36 C37 1.4(5)
C35 C36 C37 C38 0.2(5)
C36 C37 C38 C33 -1.0(5)
C34 C33 C38 C37 0.3(5)
P2 C33 C38 C37 -177.9(3)
P2 N2 C39 C40 -82.0(3)
P2 N2 C39 C44 103.5(3)
C44 C39 C40 C41 0.0(4)
N2 C39 C40 C41 -174.4(2)
C44 C39 C40 C45 179.8(2)
N2 C39 C40 C45 5.4(4)
C39 C40 C41 C42 0.2(4)
C45 C40 C41 C42 -179.7(3)
C40 C41 C42 C43 -0.6(5)
C41 C42 C43 C44 0.8(5)
C42 C43 C44 C39 -0.6(4)
C42 C43 C44 C48 178.3(3)
C40 C39 C44 C43 0.2(4)
N2 C39 C44 C43 174.9(2)
C40 C39 C44 C48 -178.6(2)
N2 C39 C44 C48 -4.0(4)
C41 C40 C45 C47 -79.5(3)
C39 C40 C45 C47 100.7(3)
C41 C40 C45 C46 45.3(4)
C39 C40 C45 C46 -134.5(3)
C43 C44 C48 C50 -71.6(3)
C39 C44 C48 C50 107.2(3)
C43 C44 C48 C49 52.0(4)
C39 C44 C48 C49 -129.2(3)
C63 P3 N3 C70 -22.3(3)
C64 P3 N3 C70 -143.8(2)
C51 P3 N3 C70 100.7(3)
C83 P4 N4 C89 -123.3(2)
C82 P4 N4 C89 -1.5(3)
C61 P4 N4 C89 116.9(2)
N3 P3 C51 C56 39.8(2)
C63 P3 C51 C56 168.5(2)
C64 P3 C51 C56 -79.5(2)
N3 P3 C51 C52 -136.0(2)
C63 P3 C51 C52 -7.2(3)
C64 P3 C51 C52 104.8(2)
C56 C51 C52 C53 -1.4(4)
P3 C51 C52 C53 174.6(2)
C51 C52 C53 C54 -1.4(4)
C52 C53 C54 C55 1.8(4)
C53 C54 C55 C56 0.5(4)
C53 C54 C55 C57 -179.9(3)
C52 C51 C56 O2 -178.1(2)
P3 C51 C56 O2 5.7(3)
C52 C51 C56 C55 4.0(4)
P3 C51 C56 C55 -172.3(2)
C62 O2 C56 C51 -177.3(2)
C62 O2 C56 C55 0.9(3)
C54 C55 C56 C51 -3.7(4)
C57 C55 C56 C51 176.7(2)
C54 C55 C56 O2 178.2(2)
C57 C55 C56 O2 -1.5(3)
C54 C55 C57 C62 -178.1(3)
C56 C55 C57 C62 1.5(3)
C54 C55 C57 C58 2.6(5)
C56 C55 C57 C58 -177.8(3)
C62 C57 C58 C59 0.1(4)
C55 C57 C58 C59 179.4(3)
C57 C58 C59 C60 1.7(4)
C58 C59 C60 C61 -1.3(5)
C59 C60 C61 C62 -0.9(4)
C59 C60 C61 P4 178.4(2)
N4 P4 C61 C62 37.2(2)
C83 P4 C61 C62 -84.3(2)
C82 P4 C61 C62 155.1(2)
N4 P4 C61 C60 -142.0(2)
C83 P4 C61 C60 96.5(2)
C82 P4 C61 C60 -24.1(3)
C56 O2 C62 C61 -178.9(2)
C56 O2 C62 C57 0.1(3)
C60 C61 C62 O2 -178.3(2)
P4 C61 C62 O2 2.5(3)
C60 C61 C62 C57 2.8(4)
P4 C61 C62 C57 -176.41(19)
C58 C57 C62 O2 178.5(2)
C55 C57 C62 O2 -1.0(3)
C58 C57 C62 C61 -2.5(4)
C55 C57 C62 C61 178.0(2)
N3 P3 C64 C69 2.8(2)
C63 P3 C64 C69 -123.8(2)
C51 P3 C64 C69 126.2(2)
N3 P3 C64 C65 -177.6(2)
C63 P3 C64 C65 55.9(2)
C51 P3 C64 C65 -54.1(2)
C69 C64 C65 C66 0.4(4)
P3 C64 C65 C66 -179.3(2)
C64 C65 C66 C67 -0.5(4)
C65 C66 C67 C68 0.0(4)
C66 C67 C68 C69 0.7(4)
C67 C68 C69 C64 -0.9(4)
C65 C64 C69 C68 0.3(4)
P3 C64 C69 C68 179.96(19)
P3 N3 C70 C71 108.0(3)
P3 N3 C70 C75 -77.3(4)
C75 C70 C71 C72 -0.1(5)
N3 C70 C71 C72 174.8(3)
C75 C70 C71 C76 178.9(4)
N3 C70 C71 C76 -6.2(5)
C70 C71 C72 C73 -0.5(7)
C76 C71 C72 C73 -179.4(5)
C71 C72 C73 C74 0.6(8)
C72 C73 C74 C75 -0.1(8)
C73 C74 C75 C70 -0.4(6)
C73 C74 C75 C79 -180.0(4)
C71 C70 C75 C74 0.5(5)
N3 C70 C75 C74 -174.2(3)
C71 C70 C75 C79 -179.9(4)
N3 C70 C75 C79 5.3(5)
C72 C71 C76 C78 -64.5(6)
C70 C71 C76 C78 116.5(5)
C72 C71 C76 C77 56.8(7)
C70 C71 C76 C77 -122.1(4)
C74 C75 C79 C80 70.7(5)
C70 C75 C79 C80 -108.9(4)
C74 C75 C79 C81 -53.9(5)
C70 C75 C79 C81 126.6(4)
N4 P4 C83 C84 -31.9(3)
C82 P4 C83 C84 -151.8(3)
C61 P4 C83 C84 89.1(3)
N4 P4 C83 C88 146.8(3)
C82 P4 C83 C88 26.9(3)
C61 P4 C83 C88 -92.3(3)
C88 C83 C84 C85 4.2(5)
P4 C83 C84 C85 -177.2(3)
C83 C84 C85 C86 -3.5(6)
C84 C85 C86 C87 0.2(7)
C85 C86 C87 C88 2.4(8)
C86 C87 C88 C83 -1.8(8)
C84 C83 C88 C87 -1.4(6)
P4 C83 C88 C87 179.9(4)
P4 N4 C89 C90 94.8(3)
P4 N4 C89 C94 -88.2(3)
C94 C89 C90 C91 0.2(4)
N4 C89 C90 C91 177.1(2)
C94 C89 C90 C98 -178.3(3)
N4 C89 C90 C98 -1.4(4)
C89 C90 C91 C92 -0.9(4)
C98 C90 C91 C92 177.7(3)
C90 C91 C92 C93 1.1(5)
C91 C92 C93 C94 -0.6(4)
C92 C93 C94 C89 0.0(4)
C92 C93 C94 C95 -179.1(3)
C90 C89 C94 C93 0.2(4)
N4 C89 C94 C93 -176.7(2)
C90 C89 C94 C95 179.3(2)
N4 C89 C94 C95 2.4(3)
C93 C94 C95 C96 85.6(3)
C89 C94 C95 C96 -93.4(3)
C93 C94 C95 C97 -39.2(4)
C89 C94 C95 C97 141.7(3)
C91 C90 C98 C99 66.2(4)
C89 C90 C98 C99 -115.3(4)
C91 C90 C98 C100 -56.9(4)
C89 C90 C98 C100 121.6(3)
C109 B1 C101 C102 -104.2(2)
C117 B1 C101 C102 135.7(2)
C125 B1 C101 C102 19.5(3)
C109 B1 C101 C106 69.9(3)
C117 B1 C101 C106 -50.2(3)
C125 B1 C101 C106 -166.4(2)
C106 C101 C102 C103 1.5(4)
B1 C101 C102 C103 176.0(2)
C101 C102 C103 C104 -2.0(4)
C101 C102 C103 C108 176.7(3)
C102 C103 C104 C105 0.9(4)
C108 C103 C104 C105 -177.8(3)
C103 C104 C105 C106 0.5(4)
C103 C104 C105 C107 -178.5(3)
C104 C105 C106 C101 -0.9(4)
C107 C105 C106 C101 178.1(2)
C102 C101 C106 C105 -0.1(3)
B1 C101 C106 C105 -174.7(2)
C104 C105 C107 F1 -158.2(3)
C106 C105 C107 F1 22.8(4)
C104 C105 C107 F2 78.9(3)
C106 C105 C107 F2 -100.1(3)
C104 C105 C107 F3 -37.9(4)
C106 C105 C107 F3 143.1(3)
C104 C103 C108 F5 -31.5(6)
C102 C103 C108 F5 149.8(4)
C104 C103 C108 F4 -165.6(4)
C102 C103 C108 F4 15.7(6)
C104 C103 C108 F6 82.0(5)
C102 C103 C108 F6 -96.8(4)
C117 B1 C109 C110 -152.9(2)
C125 B1 C109 C110 -37.7(3)
C101 B1 C109 C110 84.2(3)
C117 B1 C109 C114 32.6(3)
C125 B1 C109 C114 147.8(2)
C101 B1 C109 C114 -90.4(2)
C114 C109 C110 C111 -2.4(3)
B1 C109 C110 C111 -177.2(2)
C109 C110 C111 C112 2.8(4)
C109 C110 C111 C116 -175.7(2)
C110 C111 C112 C113 -0.9(3)
C116 C111 C112 C113 177.6(2)
C111 C112 C113 C114 -1.3(3)
C111 C112 C113 C115 177.5(2)
C112 C113 C114 C109 1.7(4)
C115 C113 C114 C109 -177.1(2)
C110 C109 C114 C113 0.1(3)
B1 C109 C114 C113 175.1(2)
C112 C113 C115 F7 -111.4(3)
C114 C113 C115 F7 67.4(3)
C112 C113 C115 F8 9.7(3)
C114 C113 C115 F8 -171.4(2)
C112 C113 C115 F9 128.3(2)
C114 C113 C115 F9 -52.9(3)
C110 C111 C116 F10 -149.4(3)
C112 C111 C116 F10 32.0(4)
C110 C111 C116 F11 -24.7(4)
C112 C111 C116 F11 156.7(3)
C110 C111 C116 F12 91.7(3)
C112 C111 C116 F12 -86.8(3)
C109 B1 C117 C118 -134.1(2)
C125 B1 C117 C118 103.8(2)
C101 B1 C117 C118 -17.2(3)
C109 B1 C117 C122 53.5(3)
C125 B1 C117 C122 -68.7(2)
C101 B1 C117 C122 170.4(2)
C122 C117 C118 C119 0.8(3)
B1 C117 C118 C119 -171.8(2)
C117 C118 C119 C120 -1.3(4)
C117 C118 C119 C123 178.8(2)
C118 C119 C120 C121 0.3(4)
C123 C119 C120 C121 -179.8(2)
C119 C120 C121 C122 1.0(4)
C119 C120 C121 C124 -180.0(2)
C120 C121 C122 C117 -1.4(4)
C124 C121 C122 C117 179.5(2)
C118 C117 C122 C121 0.5(3)
B1 C117 C122 C121 173.8(2)
C120 C119 C123 F15 -106.7(3)
C118 C119 C123 F15 73.2(3)
C120 C119 C123 F13 13.7(4)
C118 C119 C123 F13 -166.4(2)
C120 C119 C123 F14 132.9(3)
C118 C119 C123 F14 -47.2(3)
C122 C121 C124 F16B -75.4(15)
C120 C121 C124 F16B 105.5(15)
C122 C121 C124 F17 75.2(17)
C120 C121 C124 F17 -103.8(17)
C122 C121 C124 F18B 43.6(8)
C120 C121 C124 F18B -135.4(8)
C122 C121 C124 F16 -162.4(10)
C120 C121 C124 F16 18.5(11)
C122 C121 C124 F18 -48.7(9)
C120 C121 C124 F18 132.3(9)
C122 C121 C124 F17B 160.2(16)
C120 C121 C124 F17B -18.8(16)
C109 B1 C125 C126 -20.9(3)
C117 B1 C125 C126 98.3(3)
C101 B1 C125 C126 -138.8(2)
C109 B1 C125 C130 166.7(2)
C117 B1 C125 C130 -74.1(3)
C101 B1 C125 C130 48.8(3)
C130 C125 C126 C127 -2.8(3)
B1 C125 C126 C127 -175.6(2)
C125 C126 C127 C128 1.1(4)
C125 C126 C127 C131 -179.7(2)
C126 C127 C128 C129 0.6(3)
C131 C127 C128 C129 -178.6(2)
C127 C128 C129 C130 -0.4(4)
C127 C128 C129 C132 178.7(2)
C128 C129 C130 C125 -1.5(4)
C132 C129 C130 C125 179.3(2)
C126 C125 C130 C129 3.1(3)
B1 C125 C130 C129 176.2(2)
C128 C127 C131 F22B -141.5(7)
C126 C127 C131 F22B 39.4(7)
C128 C127 C131 F24 39.5(8)
C126 C127 C131 F24 -139.6(8)
C128 C127 C131 F24B -14.6(9)
C126 C127 C131 F24B 166.3(8)
C128 C127 C131 F23 168.6(8)
C126 C127 C131 F23 -10.5(9)
C128 C127 C131 F23B 100.5(8)
C126 C127 C131 F23B -78.6(8)
C128 C127 C131 F22 -77.2(7)
C126 C127 C131 F22 103.6(7)
C128 C129 C132 F20 -1.4(4)
C130 C129 C132 F20 177.7(3)
C128 C129 C132 F19 122.4(3)
C130 C129 C132 F19 -58.4(4)
C128 C129 C132 F21 -121.4(3)
C130 C129 C132 F21 57.7(3)
C157 B2 C133 C134 -91.1(2)
C141 B2 C133 C134 145.3(2)
C149 B2 C133 C134 32.1(3)
C157 B2 C133 C138 86.8(2)
C141 B2 C133 C138 -36.9(3)
C149 B2 C133 C138 -150.0(2)
C138 C133 C134 C135 2.4(3)
B2 C133 C134 C135 -179.6(2)
C133 C134 C135 C136 -1.3(4)
C133 C134 C135 C139 175.8(3)
C134 C135 C136 C137 -0.7(4)
C139 C135 C136 C137 -177.8(3)
C135 C136 C137 C138 1.4(4)
C135 C136 C137 C140 177.3(3)
C136 C137 C138 C133 -0.1(4)
C140 C137 C138 C133 -176.0(2)
C134 C133 C138 C137 -1.8(3)
B2 C133 C138 C137 -179.8(2)
C136 C135 C139 F25 -160.2(3)
C134 C135 C139 F25 22.6(5)
C136 C135 C139 F26 74.7(4)
C134 C135 C139 F26 -102.4(4)
C136 C135 C139 F27 -38.9(4)
C134 C135 C139 F27 143.9(3)
C136 C137 C140 F29B 10(2)
C138 C137 C140 F29B -173.6(19)
C136 C137 C140 F29 -69.8(11)
C138 C137 C140 F29 106.2(10)
C136 C137 C140 F28 160.4(7)
C138 C137 C140 F28 -23.6(7)
C136 C137 C140 F30B 146.0(12)
C138 C137 C140 F30B -38.0(12)
C136 C137 C140 F30 45.3(7)
C138 C137 C140 F30 -138.7(7)
C136 C137 C140 F28B -105.6(15)
C138 C137 C140 F28B 70.4(15)
C157 B2 C141 C142 35.3(3)
C133 B2 C141 C142 156.3(2)
C149 B2 C141 C142 -84.5(2)
C157 B2 C141 C146 -153.6(2)
C133 B2 C141 C146 -32.5(3)
C149 B2 C141 C146 86.6(2)
C146 C141 C142 C143 0.7(3)
B2 C141 C142 C143 172.4(2)
C141 C142 C143 C144 0.1(3)
C141 C142 C143 C147 -179.8(2)
C142 C143 C144 C145 -1.3(3)
C147 C143 C144 C145 178.7(2)
C143 C144 C145 C146 1.5(4)
C143 C144 C145 C148 -179.5(2)
C144 C145 C146 C141 -0.6(4)
C148 C145 C146 C141 -179.7(2)
C142 C141 C146 C145 -0.5(3)
B2 C141 C146 C145 -172.2(2)
C144 C143 C147 F32 118.3(3)
C142 C143 C147 F32 -61.7(3)
C144 C143 C147 F31 -5.1(4)
C142 C143 C147 F31 174.9(2)
C144 C143 C147 F33 -123.8(3)
C142 C143 C147 F33 56.2(3)
C146 C145 C148 F35B -172(2)
C144 C145 C148 F35B 9(2)
C146 C145 C148 F34B -46.4(11)
C144 C145 C148 F34B 134.6(11)
C146 C145 C148 F34 -15.6(10)
C144 C145 C148 F34 165.4(10)
C146 C145 C148 F36 110.8(7)
C144 C145 C148 F36 -68.2(7)
C146 C145 C148 F36B 62.7(16)
C144 C145 C148 F36B -116.3(15)
C146 C145 C148 F35 -135.7(5)
C144 C145 C148 F35 45.3(5)
C157 B2 C149 C154 155.2(2)
C133 B2 C149 C154 34.7(3)
C141 B2 C149 C154 -85.1(2)
C157 B2 C149 C150 -32.7(3)
C133 B2 C149 C150 -153.2(2)
C141 B2 C149 C150 87.0(2)
C154 C149 C150 C151 -1.3(3)
B2 C149 C150 C151 -173.8(2)
C149 C150 C151 C152 -0.4(4)
C149 C150 C151 C155 -179.4(2)
C150 C151 C152 C153 1.7(4)
C155 C151 C152 C153 -179.5(3)
C151 C152 C153 C154 -1.1(4)
C151 C152 C153 C156 178.5(3)
C152 C153 C154 C149 -0.7(4)
C156 C153 C154 C149 179.7(3)
C150 C149 C154 C153 1.8(3)
B2 C149 C154 C153 174.4(2)
C152 C151 C155 F39 5.5(4)
C150 C151 C155 F39 -175.6(3)
C152 C151 C155 F38 -116.0(3)
C150 C151 C155 F38 62.9(4)
C152 C151 C155 F37 127.8(3)
C150 C151 C155 F37 -53.3(4)
C154 C153 C156 F40B 41(3)
C152 C153 C156 F40B -138(3)
C154 C153 C156 F41B -176(3)
C152 C153 C156 F41B 5(3)
C154 C153 C156 F42 -129.5(7)
C152 C153 C156 F42 50.9(7)
C154 C153 C156 F40 -1.9(8)
C152 C153 C156 F40 178.5(7)
C154 C153 C156 F41 114.1(6)
C152 C153 C156 F41 -65.5(7)
C154 C153 C156 F42B -72.4(18)
C152 C153 C156 F42B 108.0(18)
C133 B2 C157 C158 88.6(2)
C141 B2 C157 C158 -147.6(2)
C149 B2 C157 C158 -34.2(3)
C133 B2 C157 C162 -88.6(2)
C141 B2 C157 C162 35.3(3)
C149 B2 C157 C162 148.6(2)
C162 C157 C158 C159 -2.4(3)
B2 C157 C158 C159 -179.7(2)
C157 C158 C159 C160 1.6(3)
C157 C158 C159 C163 -176.7(2)
C158 C159 C160 C161 -0.1(4)
C163 C159 C160 C161 178.2(2)
C159 C160 C161 C162 -0.5(4)
C159 C160 C161 C164 -179.4(3)
C160 C161 C162 C157 -0.4(4)
C164 C161 C162 C157 178.5(3)
C158 C157 C162 C161 1.8(3)
B2 C157 C162 C161 179.1(2)
C160 C159 C163 F45B 141(2)
C158 C159 C163 F45B -41(2)
C160 C159 C163 F44B 25(2)
C158 C159 C163 F44B -157(2)
C160 C159 C163 F43B -95(3)
C158 C159 C163 F43B 83(3)
C160 C159 C163 F45 -7.1(9)
C158 C159 C163 F45 171.2(8)
C160 C159 C163 F44 -128.9(6)
C158 C159 C163 F44 49.5(7)
C160 C159 C163 F43 115.2(7)
C158 C159 C163 F43 -66.5(7)
C160 C161 C164 F47B -169(3)
C162 C161 C164 F47B 12(3)
C160 C161 C164 F48B 38(2)
C162 C161 C164 F48B -141(2)
C160 C161 C164 F47 -117.9(6)
C162 C161 C164 F47 63.2(6)
C160 C161 C164 F46 10.9(6)
C162 C161 C164 F46 -168.0(5)
C160 C161 C164 F48 125.1(4)
C162 C161 C164 F48 -53.8(5)
C160 C161 C164 F46B -63.9(9)
C162 C161 C164 F46B 117.2(9)
